data_7236096
loop_
_publ_author_name
'Seth, Soana'
'Savitha, Govardhan'
'Moorthy, Jarugu Narasimha'

_publ_section_title
;
 Diverse isostructural MOFs by postsynthetic metal node metathesis:
 anionic-to-cationic framework conversion, luminescence and separation of
 dyes
;
_journal_issue 45
_journal_name_full 'Journal of Materials Chemistry A'
_journal_page_first 22915
_journal_paper_doi 10.1039/C5TA04551G
_journal_volume 3
_journal_year 2015
_chemical_formula_moiety 'C94 H74 Cd1.68 Eu1.32 N2 O26, C3 H7 N O'
_chemical_formula_sum 'C97 H81 Cd1.68 Eu1.32 N3 O27'
_chemical_formula_weight 2110.18
_chemical_name_systematic 3,3',5,5'-tetrakis(p-carboxyphenyl)-2,2',6,6'-tetramethoxy-1,1'-biphenyl
_space_group_crystal_system triclinic
_space_group_IT_number 2
_space_group_name_Hall '-P 1'
_space_group_name_H-M_alt 'P -1'
_atom_sites_solution_hydrogens geom
_audit_creation_method SHELXL-2014/5
_audit_update_record
;
2015-02-06 deposited with the CCDC.
2015-10-01 downloaded from the CCDC.
;
_cell_angle_alpha 100.536(2)
_cell_angle_beta 95.130(2)
_cell_angle_gamma 109.615(2)
_cell_formula_units_Z 2
_cell_length_a 15.970(2)
_cell_length_b 18.597(3)
_cell_length_c 28.434(4)
_cell_measurement_reflns_used 0
_cell_measurement_temperature 100(2)
_cell_measurement_theta_max 0
_cell_measurement_theta_min 0
_cell_volume 7716.2(19)
_computing_cell_refinement 'Bruker SAINT'
_computing_data_collection 'Bruker APEX2'
_computing_data_reduction 'Bruker SAINT'
_computing_molecular_graphics 'Ortep-3 for Windows (Farrugia, 1997)'
_computing_publication_material 'WinGX publication routines (Farrugia, 1999)'
_computing_structure_refinement 'SHELXL-2014/5 (Sheldrick, 2014)'
_computing_structure_solution SHELX-97
_diffrn_ambient_temperature 100(2)
_diffrn_measured_fraction_theta_full 0.600
_diffrn_measured_fraction_theta_max 0.982
_diffrn_measurement_device_type 'Bruker APEX-II CCD'
_diffrn_measurement_method '\f and \w scans'
_diffrn_radiation_monochromator graphite
_diffrn_radiation_type MoK\a
_diffrn_radiation_wavelength 0.71073
_diffrn_reflns_av_R_equivalents 0.0385
_diffrn_reflns_av_unetI/netI 0.0689
_diffrn_reflns_Laue_measured_fraction_full 0.600
_diffrn_reflns_Laue_measured_fraction_max 0.982
_diffrn_reflns_limit_h_max 16
_diffrn_reflns_limit_h_min -16
_diffrn_reflns_limit_k_max 18
_diffrn_reflns_limit_k_min -16
_diffrn_reflns_limit_l_max 28
_diffrn_reflns_limit_l_min -28
_diffrn_reflns_number 28723
_diffrn_reflns_point_group_measured_fraction_full 0.600
_diffrn_reflns_point_group_measured_fraction_max 0.982
_diffrn_reflns_theta_full 25.242
_diffrn_reflns_theta_max 21.202
_diffrn_reflns_theta_min 2.042
_diffrn_source 'sealed tube'
_exptl_absorpt_coefficient_mu 0.807
_exptl_absorpt_correction_type none
_exptl_crystal_colour colourless
_exptl_crystal_density_diffrn 0.908
_exptl_crystal_density_method 'not measured'
_exptl_crystal_description prism
_exptl_crystal_F_000 2131
_exptl_crystal_size_max 0.2
_exptl_crystal_size_mid 0.2
_exptl_crystal_size_min 0.2
_refine_diff_density_max 2.569
_refine_diff_density_min -2.972
_refine_diff_density_rms 0.123
_refine_ls_extinction_method none
_refine_ls_goodness_of_fit_ref 1.082
_refine_ls_hydrogen_treatment constr
_refine_ls_matrix_type full
_refine_ls_number_parameters 1183
_refine_ls_number_reflns 16735
_refine_ls_number_restraints 0
_refine_ls_restrained_S_all 1.082
_refine_ls_R_factor_all 0.0974
_refine_ls_R_factor_gt 0.0822
_refine_ls_shift/su_max 0.033
_refine_ls_shift/su_mean 0.000
_refine_ls_structure_factor_coef Fsqd
_refine_ls_weighting_details 'w=1/[\s^2^(Fo^2^)+(0.0725P)^2^+77.6205P] where P=(Fo^2^+2Fc^2^)/3'
_refine_ls_weighting_scheme calc
_refine_ls_wR_factor_gt 0.2001
_refine_ls_wR_factor_ref 0.2081
_reflns_Friedel_coverage 0.000
_reflns_number_gt 13235
_reflns_number_total 16735
_reflns_threshold_expression 'I > 2\s(I)'
_cod_data_source_file c5ta04551g2.cif
_cod_data_source_block Eu@MOF
_cod_database_code 7236096
_shelx_space_group_comment
;
The symmetry employed for this shelxl refinement is uniquely defined
by the following loop, which should always be used as a source of
symmetry information in preference to the above space-group names.
They are only intended as comments.
;
_shelxl_version_number 2014/5

loop_
_space_group_symop_operation_xyz
'x, y, z'
'-x, -y, -z'

loop_
_atom_site_label
_atom_site_type_symbol
_atom_site_fract_x
_atom_site_fract_y
_atom_site_fract_z
_atom_site_U_iso_or_equiv
_atom_site_adp_type
_atom_site_occupancy
_atom_site_site_symmetry_order
_atom_site_calc_flag
_atom_site_refinement_flags_posn
_atom_site_refinement_flags_adp
_atom_site_refinement_flags_occupancy
C1S C 0.0700(15) 0.0527(11) 0.1532(7) 0.114(6) Uani 1 1 d . . .
H1S H 0.0349 0.0788 0.1417 0.137 Uiso 1 1 calc R U .
C2S C -0.0335(15) -0.0729(15) 0.0933(8) 0.174(11) Uani 1 1 d . . .
H2SA H -0.0578 -0.1265 0.0960 0.261 Uiso 1 1 calc R U .
H2SB H -0.0180 -0.0712 0.0616 0.261 Uiso 1 1 calc R U .
H2SC H -0.0776 -0.0490 0.0984 0.261 Uiso 1 1 calc R U .
C3 C -0.1841(8) 0.0806(7) 0.1829(4) 0.046(3) Uani 1 1 d . . .
H3 H -0.2025 0.1225 0.1807 0.055 Uiso 1 1 calc R U .
C3S C 0.0993(15) -0.0778(11) 0.1471(7) 0.127(7) Uani 1 1 d . . .
H3SA H 0.1169 -0.1037 0.1194 0.191 Uiso 1 1 calc R U .
H3SB H 0.0604 -0.1164 0.1615 0.191 Uiso 1 1 calc R U .
H3SC H 0.1519 -0.0454 0.1703 0.191 Uiso 1 1 calc R U .
C4 C -0.2365(8) 0.0056(7) 0.1586(4) 0.051(3) Uani 1 1 d . . .
H4 H -0.2892 -0.0025 0.1382 0.061 Uiso 1 1 calc R U .
C4S C 0.6026(18) 0.2734(11) 0.1886(10) 0.196(14) Uani 1 1 d . . .
H4SA H 0.6060 0.3181 0.1753 0.294 Uiso 1 1 calc R U .
H4SB H 0.6344 0.2909 0.2213 0.294 Uiso 1 1 calc R U .
H4SC H 0.5407 0.2430 0.1884 0.294 Uiso 1 1 calc R U .
C5S C 0.5953(14) 0.1514(15) 0.1464(7) 0.109(7) Uani 1 1 d . . .
H5S H 0.5377 0.1339 0.1542 0.131 Uiso 1 1 calc R U .
C6 C -0.1387(8) -0.0454(7) 0.1948(4) 0.050(3) Uani 1 1 d . . .
H6 H -0.1259 -0.0886 0.2005 0.060 Uiso 1 1 calc R U .
C6S C 0.7313(16) 0.2569(11) 0.1434(11) 0.205(15) Uani 1 1 d . . .
H6SA H 0.7237 0.2385 0.1089 0.308 Uiso 1 1 calc R U .
H6SB H 0.7730 0.2383 0.1591 0.308 Uiso 1 1 calc R U .
H6SC H 0.7541 0.3132 0.1515 0.308 Uiso 1 1 calc R U .
C7 C -0.0819(7) 0.0273(6) 0.2181(4) 0.037(3) Uani 1 1 d . . .
H7 H -0.0299 0.0337 0.2386 0.045 Uiso 1 1 calc R U .
C8 C -0.2670(6) -0.1378(5) 0.1310(3) 0.030(2) Uani 1 1 d . . .
C9 C -0.2869(6) -0.1431(6) 0.0824(4) 0.036(3) Uani 1 1 d . . .
H9 H -0.2750 -0.0971 0.0714 0.043 Uiso 1 1 calc R U .
C10 C -0.3241(7) -0.2142(6) 0.0488(3) 0.034(3) Uani 1 1 d . . .
C11 C -0.3425(7) -0.2817(5) 0.0648(3) 0.034(3) Uani 1 1 d . . .
C12 C -0.3280(6) -0.2792(5) 0.1139(3) 0.025(2) Uani 1 1 d . . .
C13 C -0.2886(7) -0.2073(6) 0.1472(3) 0.032(2) Uani 1 1 d . . .
C14 C -0.3321(7) -0.2111(6) -0.0036(4) 0.038(3) Uani 1 1 d . . .
C15 C -0.3786(8) -0.1673(7) -0.0204(4) 0.054(3) Uani 1 1 d . . .
H15 H -0.4110 -0.1453 -0.0006 0.065 Uiso 1 1 calc R U .
C16 C -0.3754(8) -0.1571(8) -0.0686(4) 0.058(3) Uani 1 1 d . . .
H16 H -0.4041 -0.1261 -0.0799 0.070 Uiso 1 1 calc R U .
C17 C -0.3313(7) -0.1918(6) -0.0987(4) 0.034(3) Uani 1 1 d . . .
C18 C -0.2874(8) -0.2346(6) -0.0815(4) 0.049(3) Uani 1 1 d . . .
H18 H -0.2560 -0.2572 -0.1018 0.059 Uiso 1 1 calc R U .
C19 C -0.2871(8) -0.2464(6) -0.0343(4) 0.049(3) Uani 1 1 d . . .
H19 H -0.2575 -0.2773 -0.0237 0.058 Uiso 1 1 calc R U .
C20 C -0.3296(8) -0.1775(7) -0.1479(4) 0.041(3) Uani 1 1 d . . .
C21 C -0.3456(12) -0.4067(10) 0.0250(6) 0.097(5) Uani 1 1 d . . .
H21A H -0.2841 -0.3851 0.0410 0.146 Uiso 1 1 calc R U .
H21B H -0.3476 -0.4247 -0.0091 0.146 Uiso 1 1 calc R U .
H21C H -0.3786 -0.4499 0.0381 0.146 Uiso 1 1 calc R U .
C22 C -0.3358(9) -0.1899(7) 0.2219(4) 0.051(3) Uani 1 1 d . . .
H22A H -0.3183 -0.1878 0.2554 0.077 Uiso 1 1 calc R U .
H22B H -0.3940 -0.2300 0.2100 0.077 Uiso 1 1 calc R U .
H22C H -0.3383 -0.1402 0.2185 0.077 Uiso 1 1 calc R U .
C23 C -0.5705(8) -0.3880(7) 0.0924(4) 0.061(4) Uani 1 1 d . . .
H23A H -0.6248 -0.3786 0.0976 0.091 Uiso 1 1 calc R U .
H23B H -0.5816 -0.4430 0.0879 0.091 Uiso 1 1 calc R U .
H23C H -0.5510 -0.3707 0.0640 0.091 Uiso 1 1 calc R U .
C24 C -0.1401(8) -0.3079(7) 0.1769(5) 0.061(4) Uani 1 1 d . . .
H24A H -0.0817 -0.2938 0.1673 0.092 Uiso 1 1 calc R U .
H24B H -0.1423 -0.3382 0.2010 0.092 Uiso 1 1 calc R U .
H24C H -0.1513 -0.2612 0.1901 0.092 Uiso 1 1 calc R U .
C25 C -0.3554(7) -0.3514(6) 0.1338(3) 0.032(2) Uani 1 1 d . . .
C26 C -0.4425(6) -0.3836(6) 0.1434(3) 0.031(2) Uani 1 1 d . . .
C27 C -0.4673(6) -0.4461(5) 0.1651(3) 0.030(2) Uani 1 1 d . . .
C28 C -0.4039(8) -0.4803(6) 0.1746(4) 0.042(3) Uani 1 1 d . . .
H28 H -0.4215 -0.5247 0.1873 0.050 Uiso 1 1 calc R U .
C29 C -0.3169(7) -0.4517(5) 0.1660(4) 0.031(2) Uani 1 1 d . . .
C30 C -0.2933(7) -0.3859(6) 0.1458(4) 0.036(3) Uani 1 1 d . . .
C32 C -0.6050(7) -0.5593(6) 0.1658(4) 0.038(3) Uani 1 1 d . . .
H32 H -0.5822 -0.5916 0.1462 0.046 Uiso 1 1 calc R U .
C8S C 0.0470(15) 0.2347(12) 0.1388(7) 0.118(7) Uani 1 1 d . . .
H8S H 0.0348 0.2693 0.1629 0.142 Uiso 1 1 calc R U .
C33 C -0.6857(7) -0.5925(6) 0.1822(4) 0.039(3) Uani 1 1 d . . .
H33 H -0.7177 -0.6461 0.1723 0.046 Uiso 1 1 calc R U .
C35 C -0.6729(7) -0.4653(6) 0.2247(4) 0.041(3) Uani 1 1 d . . .
H35 H -0.6956 -0.4335 0.2448 0.049 Uiso 1 1 calc R U .
C34 C -0.5928(7) -0.4319(6) 0.2064(4) 0.040(3) Uani 1 1 d . . .
H34 H -0.5633 -0.3779 0.2134 0.048 Uiso 1 1 calc R U .
C37 C -0.7999(7) -0.5844(6) 0.2349(4) 0.032(2) Uani 1 1 d . . .
C38 C -0.2507(7) -0.4869(6) 0.1813(4) 0.033(3) Uani 1 1 d . . .
C39 C -0.2495(6) -0.5064(6) 0.2257(4) 0.034(3) Uani 1 1 d . . .
H39 H -0.2902 -0.4973 0.2453 0.041 Uiso 1 1 calc R U .
C40 C -0.1908(7) -0.5384(6) 0.2417(4) 0.039(3) Uani 1 1 d . . .
H40 H -0.1904 -0.5501 0.2721 0.047 Uiso 1 1 calc R U .
C41 C -0.1307(7) -0.5538(6) 0.2117(4) 0.039(3) Uani 1 1 d . . .
C42 C -0.1354(7) -0.5391(6) 0.1661(4) 0.041(3) Uani 1 1 d . . .
H42 H -0.0986 -0.5521 0.1451 0.049 Uiso 1 1 calc R U .
C43 C -0.1942(7) -0.5053(6) 0.1514(4) 0.042(3) Uani 1 1 d . . .
H43 H -0.1959 -0.4945 0.1207 0.050 Uiso 1 1 calc R U .
C44 C -0.0657(7) -0.5905(6) 0.2288(4) 0.036(3) Uani 1 1 d . . .
C45 C 0.2255(8) 0.0725(6) 0.2692(4) 0.041(3) Uani 1 1 d . . .
C46 C 0.1413(7) 0.0353(6) 0.2898(4) 0.037(3) Uani 1 1 d . . .
C47 C 0.1084(7) 0.0825(6) 0.3203(4) 0.038(3) Uani 1 1 d . . .
H47 H 0.1385 0.1365 0.3283 0.046 Uiso 1 1 calc R U .
C48 C 0.0307(8) 0.0496(6) 0.3389(4) 0.045(3) Uani 1 1 d . . .
H48 H 0.0092 0.0814 0.3599 0.054 Uiso 1 1 calc R U .
C49 C -0.0141(7) -0.0296(6) 0.3265(4) 0.037(3) Uani 1 1 d . . .
C50 C 0.0216(8) -0.0785(7) 0.2976(4) 0.047(3) Uani 1 1 d . . .
H50 H -0.0064 -0.1328 0.2908 0.057 Uiso 1 1 calc R U .
C51 C 0.0977(8) -0.0447(6) 0.2799(4) 0.046(3) Uani 1 1 d . . .
H51 H 0.1212 -0.0766 0.2605 0.056 Uiso 1 1 calc R U .
C52 C -0.1053(7) -0.0624(6) 0.3414(4) 0.037(3) Uani 1 1 d . . .
C53 C -0.1659(8) -0.0264(6) 0.3331(4) 0.041(3) Uani 1 1 d . . .
H53 H -0.1470 0.0178 0.3203 0.049 Uiso 1 1 calc R U .
C54 C -0.2538(7) -0.0522(6) 0.3428(4) 0.036(3) Uani 1 1 d . . .
C55 C -0.2796(7) -0.1180(6) 0.3634(4) 0.037(3) Uani 1 1 d . . .
C56 C -0.2192(8) -0.1558(6) 0.3723(4) 0.041(3) Uani 1 1 d . . .
C57 C -0.1345(8) -0.1277(6) 0.3619(4) 0.046(3) Uani 1 1 d . . .
C58 C 0.0012(10) -0.1242(10) 0.4076(5) 0.087(5) Uani 1 1 d . . .
H58A H 0.0411 -0.1528 0.4090 0.131 Uiso 1 1 calc R U .
H58B H -0.0187 -0.1158 0.4384 0.131 Uiso 1 1 calc R U .
H58C H 0.0323 -0.0746 0.4004 0.131 Uiso 1 1 calc R U .
C59 C -0.4372(11) -0.1859(9) 0.3352(6) 0.096(5) Uani 1 1 d . . .
H59A H -0.4930 -0.2011 0.3476 0.144 Uiso 1 1 calc R U .
H59B H -0.4297 -0.2316 0.3171 0.144 Uiso 1 1 calc R U .
H59C H -0.4380 -0.1507 0.3145 0.144 Uiso 1 1 calc R U .
C60 C -0.3150(7) -0.0128(6) 0.3290(4) 0.039(3) Uani 1 1 d . . .
C61 C -0.3157(7) 0.0062(6) 0.2832(4) 0.037(3) Uani 1 1 d . . .
H61 H -0.2769 -0.0045 0.2628 0.045 Uiso 1 1 calc R U .
C62 C -0.3740(8) 0.0406(6) 0.2692(4) 0.043(3) Uani 1 1 d . . .
H62 H -0.3753 0.0518 0.2386 0.052 Uiso 1 1 calc R U .
C63 C -0.4306(7) 0.0593(5) 0.2985(4) 0.036(3) Uani 1 1 d . . .
C64 C -0.4282(8) 0.0428(7) 0.3443(4) 0.049(3) Uani 1 1 d . . .
H64 H -0.4659 0.0553 0.3648 0.059 Uiso 1 1 calc R U .
C65 C -0.3702(8) 0.0080(6) 0.3591(4) 0.047(3) Uani 1 1 d . . .
H65 H -0.3682 -0.0017 0.3900 0.056 Uiso 1 1 calc R U .
C88 C -0.4976(8) 0.0946(6) 0.2807(5) 0.042(3) Uani 1 1 d . . .
C66 C -0.2673(11) -0.3156(8) 0.2810(5) 0.081(5) Uani 1 1 d . . .
H66A H -0.2927 -0.3217 0.2479 0.122 Uiso 1 1 calc R U .
H66B H -0.2580 -0.3627 0.2848 0.122 Uiso 1 1 calc R U .
H66C H -0.2107 -0.2725 0.2892 0.122 Uiso 1 1 calc R U .
C67 C -0.216(2) -0.1086(12) 0.4884(8) 0.177(12) Uani 1 1 d . . .
H67A H -0.1855 -0.0778 0.5201 0.265 Uiso 1 1 calc R U .
H67B H -0.2759 -0.1407 0.4902 0.265 Uiso 1 1 calc R U .
H67C H -0.2173 -0.0745 0.4670 0.265 Uiso 1 1 calc R U .
C68 C -0.2492(7) -0.2280(6) 0.3919(4) 0.037(3) Uani 1 1 d . . .
C69 C -0.3026(7) -0.2994(6) 0.3611(4) 0.040(3) Uani 1 1 d . . .
C70 C -0.3283(9) -0.3703(7) 0.3763(4) 0.055(3) Uani 1 1 d . . .
C71 C -0.2984(8) -0.3660(6) 0.4243(4) 0.048(3) Uani 1 1 d . . .
H71 H -0.3133 -0.4121 0.4353 0.058 Uiso 1 1 calc R U .
C72 C -0.2466(8) -0.2951(7) 0.4571(4) 0.051(3) Uani 1 1 d . . .
C73 C -0.2223(8) -0.2260(6) 0.4399(4) 0.040(3) Uani 1 1 d . . .
C75 C -0.1709(15) -0.3382(14) 0.5185(6) 0.133(9) Uani 1 1 d . . .
H75 H -0.1547 -0.3682 0.4936 0.159 Uiso 1 1 calc R U .
C76 C -0.1428(12) -0.3357(12) 0.5683(5) 0.104(6) Uani 1 1 d . . .
H76 H -0.1016 -0.3591 0.5755 0.125 Uiso 1 1 calc R U .
C78 C -0.2345(9) -0.2710(9) 0.5924(5) 0.074(4) Uani 1 1 d . . .
H78 H -0.2638 -0.2529 0.6161 0.088 Uiso 1 1 calc R U .
C79 C -0.2554(10) -0.2662(9) 0.5456(5) 0.073(4) Uani 1 1 d . . .
H79 H -0.2951 -0.2411 0.5390 0.087 Uiso 1 1 calc R U .
C80 C -0.1487(8) -0.3058(7) 0.6556(4) 0.046(3) Uani 1 1 d . . .
C81 C -0.3870(8) -0.4445(7) 0.3452(4) 0.053(3) Uani 1 1 d . . .
C82 C -0.4688(10) -0.4547(7) 0.3196(5) 0.068(4) Uani 1 1 d . . .
H82 H -0.4843 -0.4111 0.3180 0.082 Uiso 1 1 calc R U .
C83 C -0.5286(9) -0.5285(7) 0.2962(4) 0.061(4) Uani 1 1 d . . .
H83 H -0.5838 -0.5332 0.2797 0.074 Uiso 1 1 calc R U .
C84 C -0.5099(9) -0.5940(7) 0.2963(4) 0.052(3) Uani 1 1 d . . .
C85 C -0.4251(9) -0.5862(7) 0.3172(4) 0.059(3) Uani 1 1 d . . .
H85 H -0.4091 -0.6303 0.3146 0.070 Uiso 1 1 calc R U .
C86 C -0.3615(8) -0.5117(6) 0.3427(4) 0.056(3) Uani 1 1 d . . .
H86 H -0.3048 -0.5070 0.3574 0.067 Uiso 1 1 calc R U .
C87 C -0.5743(5) -0.6749(4) 0.2704(2) 0.0050(17) Uiso 1 1 d . . .
C9S C 0.027(3) 0.151(2) 0.0547(11) 0.30(2) Uani 1 1 d . . .
H9SA H 0.0546 0.1761 0.0303 0.444 Uiso 1 1 calc R U .
H9SB H -0.0265 0.1073 0.0397 0.444 Uiso 1 1 calc R U .
H9SC H 0.0686 0.1333 0.0714 0.444 Uiso 1 1 calc R U .
N1 N 0.0508(11) -0.0285(9) 0.1316(5) 0.112(5) Uani 1 1 d . . .
N2 N 0.0002(13) 0.2173(14) 0.0955(8) 0.165(8) Uani 1 1 d . . .
C7S C -0.074(3) 0.246(3) 0.0857(16) 0.36(3) Uani 1 1 d . . .
H7SA H -0.1089 0.2183 0.0545 0.539 Uiso 1 1 calc R U .
H7SB H -0.0490 0.3013 0.0862 0.539 Uiso 1 1 calc R U .
H7SC H -0.1117 0.2384 0.1102 0.539 Uiso 1 1 calc R U .
N3 N 0.6422(15) 0.2268(12) 0.1601(9) 0.164(9) Uani 1 1 d . . .
O1 O 0.0458(5) 0.1878(4) 0.2450(3) 0.0454(19) Uani 1 1 d . . .
O3 O -0.0570(5) -0.5938(4) 0.2726(3) 0.0441(19) Uani 1 1 d . . .
O4 O -0.0244(5) -0.6162(4) 0.1991(3) 0.047(2) Uani 1 1 d . . .
O5 O -0.8309(5) -0.5425(4) 0.2601(3) 0.0468(19) Uani 1 1 d . . .
O6 O -0.8342(4) -0.6583(4) 0.2251(2) 0.0393(18) Uani 1 1 d . . .
O7 O 0.2517(5) 0.1459(4) 0.2727(2) 0.0387(18) Uani 1 1 d . . .
O8 O 0.2642(5) 0.0304(4) 0.2491(3) 0.0480(19) Uani 1 1 d . . .
O9 O -0.2892(5) -0.2119(4) -0.1754(3) 0.049(2) Uani 1 1 d . . .
O10 O -0.3682(5) -0.1347(4) -0.1615(2) 0.0472(19) Uani 1 1 d . . .
O11 O -0.6580(5) -0.6828(4) 0.2651(2) 0.0387(18) Uani 1 1 d . . .
O12 O -0.5461(5) -0.7265(4) 0.2670(3) 0.051(2) Uani 1 1 d . . .
O13 O -0.5059(5) 0.0965(4) 0.2369(3) 0.049(2) Uani 1 1 d . . .
O14 O -0.5402(5) 0.1191(5) 0.3097(3) 0.050(2) Uani 1 1 d . . .
O15 O -0.0902(6) -0.3368(5) 0.6622(3) 0.056(2) Uani 1 1 d . . .
O16 O -0.1872(5) -0.2800(5) 0.6864(3) 0.053(2) Uani 1 1 d . . .
O17 O 0.1306(6) 0.0861(5) 0.1858(3) 0.056(2) Uani 1 1 d . . .
O18 O 0.1069(6) 0.2088(5) 0.1508(3) 0.065(2) Uani 1 1 d . . .
O19 O 0.6219(10) 0.1010(10) 0.1236(7) 0.155(6) Uani 1 1 d . . .
O20 O -0.5004(4) -0.3448(4) 0.1345(2) 0.0385(18) Uani 1 1 d . . .
O21 O -0.2069(5) -0.3530(4) 0.1359(2) 0.0443(19) Uani 1 1 d . . .
O22 O -0.3824(5) -0.3518(4) 0.0319(3) 0.049(2) Uani 1 1 d . . .
O23 O -0.2725(5) -0.2069(4) 0.1951(2) 0.0393(18) Uani 1 1 d . . .
O24 O -0.3292(6) -0.2999(4) 0.3131(3) 0.053(2) Uani 1 1 d . . .
O25 O -0.1684(6) -0.1569(5) 0.4704(3) 0.056(2) Uani 1 1 d . . .
O26 O -0.3637(6) -0.1473(5) 0.3749(3) 0.054(2) Uani 1 1 d . . .
O27 O -0.0785(5) -0.1701(4) 0.3690(3) 0.050(2) Uani 1 1 d . . .
C36 C -0.7177(7) -0.5464(6) 0.2125(4) 0.035(3) Uani 1 1 d . . .
C5 C -0.2141(7) -0.0573(6) 0.1632(3) 0.031(2) Uani 1 1 d . . .
C31 C -0.5588(7) -0.4805(6) 0.1779(4) 0.038(3) Uani 1 1 d . . .
C2 C -0.1019(9) 0.0922(6) 0.2113(4) 0.051(3) Uani 1 1 d . . .
C74 C -0.2213(8) -0.2960(7) 0.5089(4) 0.047(3) Uani 1 1 d . . .
C77 C -0.1736(7) -0.3009(6) 0.6047(4) 0.037(3) Uani 1 1 d . . .
O2 O -0.0661(6) 0.2294(5) 0.2341(3) 0.061(2) Uani 1 1 d . . .
C1 C -0.0372(9) 0.1738(7) 0.2318(4) 0.053(3) Uani 1 1 d . . .
Eu1 Eu 0.19333(4) 0.22537(3) 0.23173(2) 0.0330(3) Uani 0.830(15) 1 d . . P
Cd1 Cd 0.19333(4) 0.22537(3) 0.23173(2) 0.0330(3) Uani 0.170(15) 1 d . . P
Eu2 Eu -0.61785(5) 0.14410(4) 0.24088(3) 0.0434(4) Uani 0.236(13) 1 d . . P
Cd2 Cd -0.61785(5) 0.14410(4) 0.24088(3) 0.0434(4) Uani 0.764(13) 1 d . . P
Eu3 Eu 0.04404(5) 0.34534(4) 0.26525(3) 0.0455(4) Uani 0.256(13) 1 d . . P
Cd3 Cd 0.04404(5) 0.34534(4) 0.26525(3) 0.0455(4) Uani 0.744(13) 1 d . . P

loop_
_atom_site_aniso_label
_atom_site_aniso_U_11
_atom_site_aniso_U_22
_atom_site_aniso_U_33
_atom_site_aniso_U_23
_atom_site_aniso_U_13
_atom_site_aniso_U_12
C1S 0.128(17) 0.076(13) 0.119(16) -0.007(12) 0.007(14) 0.032(12)
C2S 0.13(2) 0.20(3) 0.132(19) -0.026(18) -0.016(16) 0.024(19)
C3 0.067(8) 0.043(7) 0.026(6) 0.007(5) -0.005(6) 0.022(7)
C3S 0.17(2) 0.110(15) 0.136(17) 0.026(13) 0.021(15) 0.099(16)
C4 0.057(8) 0.051(8) 0.039(7) 0.013(6) -0.018(6) 0.020(7)
C4S 0.21(3) 0.059(13) 0.28(3) -0.026(17) 0.11(3) 0.018(15)
C5S 0.110(16) 0.14(2) 0.122(16) 0.048(14) 0.044(13) 0.092(17)
C6 0.057(8) 0.045(8) 0.047(7) 0.016(6) -0.009(6) 0.020(7)
C6S 0.13(2) 0.072(14) 0.33(4) -0.009(19) 0.09(2) -0.043(14)
C7 0.035(6) 0.031(6) 0.039(6) 0.006(5) -0.009(5) 0.008(5)
C8 0.031(6) 0.022(6) 0.034(6) 0.014(5) -0.002(5) 0.002(5)
C9 0.030(6) 0.042(7) 0.038(7) 0.022(6) 0.000(5) 0.010(5)
C10 0.041(7) 0.032(6) 0.022(6) 0.010(5) -0.005(5) 0.004(5)
C11 0.046(7) 0.022(6) 0.028(6) 0.005(5) 0.002(5) 0.005(5)
C12 0.030(6) 0.017(5) 0.028(6) 0.014(5) 0.003(4) 0.005(4)
C13 0.036(6) 0.029(6) 0.029(6) 0.018(5) 0.002(5) 0.005(5)
C14 0.045(7) 0.031(6) 0.034(6) 0.010(5) 0.005(5) 0.008(5)
C15 0.065(9) 0.075(9) 0.039(7) 0.026(6) 0.015(6) 0.036(7)
C16 0.054(8) 0.071(9) 0.052(8) 0.030(7) 0.000(6) 0.019(7)
C17 0.029(6) 0.031(6) 0.032(6) 0.008(5) -0.005(5) 0.002(5)
C18 0.082(9) 0.043(7) 0.034(7) 0.014(5) 0.011(6) 0.033(7)
C19 0.068(8) 0.043(7) 0.036(7) 0.011(5) 0.000(6) 0.024(6)
C20 0.044(7) 0.043(7) 0.037(7) 0.013(6) 0.006(6) 0.016(6)
C21 0.117(15) 0.085(12) 0.086(12) 0.023(9) 0.015(10) 0.029(11)
C22 0.073(9) 0.046(7) 0.035(7) 0.018(6) 0.004(6) 0.019(7)
C23 0.056(8) 0.052(8) 0.069(9) 0.018(7) -0.010(7) 0.015(7)
C24 0.041(8) 0.059(8) 0.088(10) 0.036(8) 0.004(7) 0.014(7)
C25 0.027(6) 0.034(6) 0.036(6) 0.011(5) 0.003(5) 0.010(5)
C26 0.026(6) 0.037(6) 0.034(6) 0.010(5) -0.002(5) 0.015(5)
C27 0.027(6) 0.029(6) 0.039(6) 0.017(5) 0.004(5) 0.011(5)
C28 0.058(8) 0.033(6) 0.041(6) 0.025(5) 0.009(6) 0.015(6)
C29 0.028(6) 0.025(6) 0.045(6) 0.018(5) 0.009(5) 0.008(5)
C30 0.023(6) 0.044(7) 0.043(6) 0.024(5) 0.012(5) 0.006(5)
C32 0.049(8) 0.022(6) 0.038(6) 0.001(5) -0.010(5) 0.015(6)
C8S 0.146(18) 0.142(18) 0.079(13) 0.036(12) -0.009(13) 0.067(16)
C33 0.032(7) 0.036(6) 0.037(6) 0.015(5) -0.001(5) -0.002(5)
C35 0.049(7) 0.033(7) 0.050(7) 0.019(5) 0.007(6) 0.022(6)
C34 0.029(6) 0.033(6) 0.059(7) 0.025(6) 0.003(6) 0.008(5)
C37 0.037(7) 0.028(7) 0.033(6) 0.012(5) 0.005(5) 0.012(6)
C38 0.032(6) 0.031(6) 0.045(7) 0.029(5) 0.011(5) 0.010(5)
C39 0.026(6) 0.041(6) 0.046(7) 0.020(5) 0.012(5) 0.020(5)
C40 0.045(7) 0.046(7) 0.038(6) 0.027(5) 0.010(5) 0.024(6)
C41 0.038(7) 0.044(7) 0.042(7) 0.022(5) 0.005(5) 0.017(6)
C42 0.034(6) 0.046(7) 0.052(7) 0.021(6) 0.008(5) 0.021(6)
C43 0.046(7) 0.044(7) 0.040(6) 0.015(5) 0.010(6) 0.018(6)
C44 0.035(7) 0.031(6) 0.044(7) 0.009(5) 0.000(6) 0.016(5)
C45 0.052(8) 0.030(7) 0.041(7) 0.018(5) -0.006(6) 0.013(6)
C46 0.033(6) 0.035(7) 0.045(7) 0.022(5) -0.004(5) 0.009(5)
C47 0.042(7) 0.035(6) 0.044(7) 0.022(5) -0.002(6) 0.017(6)
C48 0.050(8) 0.046(8) 0.052(7) 0.030(6) 0.011(6) 0.024(6)
C49 0.034(6) 0.029(6) 0.049(7) 0.024(5) -0.001(5) 0.007(5)
C50 0.046(8) 0.047(7) 0.057(7) 0.028(6) 0.006(6) 0.019(6)
C51 0.059(8) 0.034(7) 0.050(7) 0.018(6) 0.006(6) 0.019(6)
C52 0.052(7) 0.024(6) 0.047(7) 0.028(5) 0.011(5) 0.019(5)
C53 0.053(8) 0.034(6) 0.041(6) 0.017(5) 0.000(6) 0.021(6)
C54 0.037(7) 0.040(6) 0.042(6) 0.024(5) 0.008(5) 0.018(5)
C55 0.026(6) 0.047(7) 0.039(6) 0.015(5) 0.010(5) 0.010(5)
C56 0.042(8) 0.043(7) 0.036(6) 0.016(5) -0.002(5) 0.013(6)
C57 0.056(9) 0.040(7) 0.041(7) 0.008(6) -0.007(6) 0.022(6)
C58 0.073(11) 0.115(13) 0.090(11) 0.048(10) -0.006(9) 0.045(10)
C59 0.098(13) 0.089(12) 0.116(14) 0.064(11) 0.036(12) 0.027(10)
C60 0.044(7) 0.037(6) 0.045(7) 0.014(5) 0.005(6) 0.023(6)
C61 0.042(7) 0.042(6) 0.042(7) 0.025(5) 0.014(5) 0.023(6)
C62 0.063(8) 0.033(6) 0.040(7) 0.014(5) 0.011(6) 0.022(6)
C63 0.045(7) 0.023(6) 0.045(7) 0.023(5) 0.006(5) 0.013(5)
C64 0.062(8) 0.063(8) 0.041(7) 0.021(6) 0.013(6) 0.039(7)
C65 0.070(8) 0.051(7) 0.037(6) 0.027(6) 0.015(6) 0.032(7)
C88 0.049(8) 0.029(6) 0.055(8) 0.017(6) 0.012(6) 0.017(6)
C66 0.130(14) 0.069(10) 0.053(9) 0.014(7) 0.001(9) 0.049(10)
C67 0.31(4) 0.110(17) 0.123(18) 0.001(14) 0.06(2) 0.10(2)
C68 0.045(7) 0.030(6) 0.037(6) 0.018(5) 0.005(5) 0.008(5)
C69 0.047(7) 0.037(7) 0.037(7) 0.018(6) -0.006(5) 0.014(6)
C70 0.072(9) 0.054(8) 0.040(7) 0.018(6) -0.006(6) 0.023(7)
C71 0.061(8) 0.030(6) 0.042(7) 0.015(6) -0.011(6) 0.004(6)
C72 0.064(8) 0.047(8) 0.038(7) 0.017(6) -0.004(6) 0.017(7)
C73 0.056(7) 0.032(7) 0.033(6) 0.017(5) 0.001(5) 0.012(6)
C75 0.19(2) 0.22(2) 0.057(11) 0.045(12) 0.033(12) 0.15(2)
C76 0.116(14) 0.170(18) 0.062(10) 0.051(11) 0.006(10) 0.087(14)
C78 0.076(10) 0.121(13) 0.048(8) 0.027(8) 0.020(7) 0.061(10)
C79 0.087(11) 0.104(12) 0.047(9) 0.023(8) 0.004(8) 0.059(10)
C80 0.050(8) 0.048(7) 0.036(7) 0.010(6) 0.012(6) 0.011(6)
C81 0.068(9) 0.044(8) 0.045(7) 0.025(6) -0.009(7) 0.015(7)
C82 0.091(11) 0.045(8) 0.067(9) 0.018(7) -0.020(8) 0.028(8)
C83 0.079(10) 0.049(8) 0.058(8) 0.020(7) -0.004(7) 0.025(8)
C84 0.071(9) 0.058(8) 0.035(6) 0.022(6) 0.001(6) 0.030(7)
C85 0.078(10) 0.044(8) 0.061(8) 0.020(6) 0.001(7) 0.029(7)
C86 0.060(8) 0.029(7) 0.052(7) 0.015(6) -0.020(6) -0.012(6)
C9S 0.32(5) 0.35(5) 0.16(3) -0.11(3) -0.04(3) 0.16(4)
N1 0.127(13) 0.101(12) 0.094(10) 0.022(9) -0.010(9) 0.027(10)
N2 0.143(17) 0.22(2) 0.145(17) 0.049(16) -0.030(14) 0.085(16)
C7S 0.41(6) 0.47(7) 0.41(6) 0.12(5) 0.14(5) 0.40(6)
N3 0.146(19) 0.080(13) 0.26(3) 0.034(15) 0.062(17) 0.026(13)
O1 0.019(4) 0.053(5) 0.057(5) 0.020(4) 0.001(4) 0.002(4)
O3 0.049(5) 0.048(5) 0.046(5) 0.015(4) -0.001(4) 0.031(4)
O4 0.048(5) 0.061(5) 0.047(5) 0.022(4) 0.007(4) 0.032(4)
O5 0.048(5) 0.033(4) 0.059(5) 0.018(4) 0.009(4) 0.010(4)
O6 0.028(4) 0.025(4) 0.046(4) 0.010(3) -0.018(3) -0.008(3)
O7 0.048(5) 0.026(4) 0.049(4) 0.023(3) 0.001(3) 0.015(4)
O8 0.053(5) 0.048(5) 0.054(5) 0.023(4) 0.009(4) 0.025(4)
O9 0.061(5) 0.048(5) 0.042(5) 0.021(4) 0.006(4) 0.018(4)
O10 0.056(5) 0.052(5) 0.038(4) 0.021(4) 0.004(4) 0.021(4)
O11 0.041(4) 0.037(4) 0.048(4) 0.018(3) 0.001(3) 0.024(4)
O12 0.034(4) 0.037(4) 0.063(5) 0.008(4) -0.002(4) -0.006(4)
O13 0.060(5) 0.060(5) 0.044(5) 0.034(4) 0.009(4) 0.031(4)
O14 0.054(5) 0.060(5) 0.050(5) 0.021(4) 0.005(4) 0.035(5)
O15 0.067(6) 0.066(6) 0.043(5) 0.014(4) -0.001(4) 0.037(5)
O16 0.056(5) 0.068(6) 0.035(5) 0.015(4) 0.003(4) 0.021(5)
O17 0.062(6) 0.043(5) 0.047(5) 0.009(4) -0.008(4) 0.004(4)
O18 0.065(6) 0.085(7) 0.046(5) 0.010(5) -0.012(4) 0.036(5)
O19 0.119(12) 0.144(13) 0.211(17) 0.051(12) 0.034(11) 0.053(11)
O20 0.036(4) 0.035(4) 0.047(4) 0.019(3) 0.001(3) 0.012(4)
O21 0.047(5) 0.044(4) 0.044(4) 0.021(4) 0.005(4) 0.013(4)
O22 0.066(5) 0.035(5) 0.046(5) 0.013(4) 0.009(4) 0.016(4)
O23 0.047(5) 0.035(4) 0.035(4) 0.020(3) 0.000(4) 0.009(4)
O24 0.077(6) 0.040(5) 0.037(5) 0.015(4) -0.008(4) 0.017(4)
O25 0.081(6) 0.044(5) 0.041(5) 0.015(4) 0.002(4) 0.019(5)
O26 0.057(6) 0.055(5) 0.061(5) 0.030(4) 0.005(5) 0.027(4)
O27 0.050(5) 0.045(5) 0.066(5) 0.033(4) 0.006(4) 0.019(4)
C36 0.033(6) 0.030(6) 0.042(6) 0.017(5) -0.001(5) 0.009(5)
C5 0.036(6) 0.036(6) 0.027(6) 0.018(5) 0.005(5) 0.017(5)
C31 0.036(7) 0.037(7) 0.045(7) 0.018(5) 0.003(5) 0.015(6)
C2 0.076(9) 0.035(7) 0.039(7) 0.018(5) -0.002(6) 0.014(6)
C74 0.054(8) 0.044(7) 0.045(7) 0.022(6) 0.000(6) 0.015(6)
C77 0.044(7) 0.047(7) 0.033(6) 0.019(5) 0.009(5) 0.028(6)
O2 0.061(6) 0.036(5) 0.076(6) 0.017(4) -0.013(5) 0.011(4)
C1 0.078(11) 0.033(7) 0.036(7) 0.015(5) -0.013(6) 0.008(7)
Eu1 0.0380(4) 0.0301(4) 0.0340(4) 0.0168(3) 0.0013(3) 0.0124(3)
Cd1 0.0380(4) 0.0301(4) 0.0340(4) 0.0168(3) 0.0013(3) 0.0124(3)
Eu2 0.0469(6) 0.0414(5) 0.0447(6) 0.0191(4) 0.0015(4) 0.0162(4)
Cd2 0.0469(6) 0.0414(5) 0.0447(6) 0.0191(4) 0.0015(4) 0.0162(4)
Eu3 0.0423(6) 0.0435(5) 0.0510(6) 0.0186(4) -0.0016(4) 0.0142(4)
Cd3 0.0423(6) 0.0435(5) 0.0510(6) 0.0186(4) -0.0016(4) 0.0142(4)

loop_
_atom_type_symbol
_atom_type_description
_atom_type_scat_dispersion_real
_atom_type_scat_dispersion_imag
_atom_type_scat_source
C C 0.0033 0.0016 'International Tables Vol C Tables 4.2.6.8 and 6.1.1.4'
N N 0.0061 0.0033 'International Tables Vol C Tables 4.2.6.8 and 6.1.1.4'
O O 0.0106 0.0060 'International Tables Vol C Tables 4.2.6.8 and 6.1.1.4'
Eu Eu -0.1578 3.6682 'International Tables Vol C Tables 4.2.6.8 and 6.1.1.4'
H H 0.0000 0.0000 'International Tables Vol C Tables 4.2.6.8 and 6.1.1.4'
Cd Cd -0.8075 1.2024 'International Tables Vol C Tables 4.2.6.8 and 6.1.1.4'

loop_
_geom_angle_atom_site_label_1
_geom_angle_atom_site_label_2
_geom_angle_atom_site_label_3
_geom_angle
_geom_angle_site_symmetry_1
_geom_angle_site_symmetry_3
O17 C1S N1 119.7(18) . .
O17 C1S H1S 120.1 . .
N1 C1S H1S 120.1 . .
N1 C2S H2SA 109.5 . .
N1 C2S H2SB 109.5 . .
H2SA C2S H2SB 109.5 . .
N1 C2S H2SC 109.5 . .
H2SA C2S H2SC 109.5 . .
H2SB C2S H2SC 109.5 . .
C4 C3 C2 118.0(10) . .
C4 C3 H3 121.0 . .
C2 C3 H3 121.0 . .
N1 C3S H3SA 109.5 . .
N1 C3S H3SB 109.5 . .
H3SA C3S H3SB 109.5 . .
N1 C3S H3SC 109.5 . .
H3SA C3S H3SC 109.5 . .
H3SB C3S H3SC 109.5 . .
C5 C4 C3 122.4(10) . .
C5 C4 H4 118.8 . .
C3 C4 H4 118.8 . .
N3 C4S H4SA 109.5 . .
N3 C4S H4SB 109.5 . .
H4SA C4S H4SB 109.5 . .
N3 C4S H4SC 109.5 . .
H4SA C4S H4SC 109.5 . .
H4SB C4S H4SC 109.5 . .
O19 C5S N3 125(2) . .
O19 C5S H5S 117.3 . .
N3 C5S H5S 117.3 . .
C7 C6 C5 122.0(10) . .
C7 C6 H6 119.0 . .
C5 C6 H6 119.0 . .
N3 C6S H6SA 109.5 . .
N3 C6S H6SB 109.5 . .
H6SA C6S H6SB 109.5 . .
N3 C6S H6SC 109.5 . .
H6SA C6S H6SC 109.5 . .
H6SB C6S H6SC 109.5 . .
C6 C7 C2 119.6(10) . .
C6 C7 H7 120.2 . .
C2 C7 H7 120.2 . .
C9 C8 C13 118.0(9) . .
C9 C8 C5 117.7(8) . .
C13 C8 C5 124.0(8) . .
C8 C9 C10 122.7(9) . .
C8 C9 H9 118.6 . .
C10 C9 H9 118.6 . .
C11 C10 C9 118.8(9) . .
C11 C10 C14 124.0(9) . .
C9 C10 C14 116.8(9) . .
C10 C11 O22 118.8(8) . .
C10 C11 C12 120.5(9) . .
O22 C11 C12 120.5(8) . .
C11 C12 C13 120.0(8) . .
C11 C12 C25 122.7(8) . .
C13 C12 C25 117.3(8) . .
O23 C13 C8 121.5(9) . .
O23 C13 C12 118.6(8) . .
C8 C13 C12 119.9(8) . .
C15 C14 C19 120.2(10) . .
C15 C14 C10 119.5(9) . .
C19 C14 C10 120.1(9) . .
C14 C15 C16 118.3(11) . .
C14 C15 H15 120.8 . .
C16 C15 H15 120.8 . .
C17 C16 C15 121.5(11) . .
C17 C16 H16 119.2 . .
C15 C16 H16 119.2 . .
C18 C17 C16 118.8(10) . .
C18 C17 C20 122.7(10) . .
C16 C17 C20 118.4(10) . .
C17 C18 C19 122.6(11) . .
C17 C18 H18 118.7 . .
C19 C18 H18 118.7 . .
C14 C19 C18 118.5(10) . .
C14 C19 H19 120.7 . .
C18 C19 H19 120.7 . .
O10 C20 O9 122.7(10) . .
O10 C20 C17 120.4(10) . .
O9 C20 C17 116.9(10) . .
O10 C20 Eu2 44.0(5) . 2_455
O9 C20 Eu2 79.4(6) . 2_455
C17 C20 Eu2 161.4(8) . 2_455
O22 C21 H21A 109.5 . .
O22 C21 H21B 109.5 . .
H21A C21 H21B 109.5 . .
O22 C21 H21C 109.5 . .
H21A C21 H21C 109.5 . .
H21B C21 H21C 109.5 . .
O23 C22 H22A 109.5 . .
O23 C22 H22B 109.5 . .
H22A C22 H22B 109.5 . .
O23 C22 H22C 109.5 . .
H22A C22 H22C 109.5 . .
H22B C22 H22C 109.5 . .
O20 C23 H23A 109.5 . .
O20 C23 H23B 109.5 . .
H23A C23 H23B 109.5 . .
O20 C23 H23C 109.5 . .
H23A C23 H23C 109.5 . .
H23B C23 H23C 109.5 . .
O21 C24 H24A 109.5 . .
O21 C24 H24B 109.5 . .
H24A C24 H24B 109.5 . .
O21 C24 H24C 109.5 . .
H24A C24 H24C 109.5 . .
H24B C24 H24C 109.5 . .
C26 C25 C30 118.0(9) . .
C26 C25 C12 120.7(8) . .
C30 C25 C12 121.2(9) . .
C27 C26 O20 121.3(9) . .
C27 C26 C25 121.8(8) . .
O20 C26 C25 116.6(8) . .
C26 C27 C28 117.9(9) . .
C26 C27 C31 123.7(8) . .
C28 C27 C31 118.4(9) . .
C29 C28 C27 123.4(9) . .
C29 C28 H28 118.3 . .
C27 C28 H28 118.3 . .
C28 C29 C30 116.7(9) . .
C28 C29 C38 120.2(8) . .
C30 C29 C38 122.9(9) . .
O21 C30 C29 120.8(9) . .
O21 C30 C25 117.1(8) . .
C29 C30 C25 122.1(9) . .
C31 C32 C33 121.3(10) . .
C31 C32 H32 119.4 . .
C33 C32 H32 119.4 . .
O18 C8S N2 126(2) . .
O18 C8S H8S 117.2 . .
N2 C8S H8S 117.2 . .
C36 C33 C32 119.9(10) . .
C36 C33 H33 120.1 . .
C32 C33 H33 120.1 . .
C36 C35 C34 119.4(10) . .
C36 C35 H35 120.3 . .
C34 C35 H35 120.3 . .
C31 C34 C35 119.3(10) . .
C31 C34 H34 120.4 . .
C35 C34 H34 120.4 . .
O5 C37 O6 123.2(10) . .
O5 C37 C36 118.8(9) . .
O6 C37 C36 117.9(9) . .
O5 C37 Cd3 62.5(5) . 1_445
O6 C37 Cd3 60.8(5) . 1_445
C36 C37 Cd3 173.9(7) . 1_445
O5 C37 Eu3 62.5(5) . 1_445
O6 C37 Eu3 60.8(5) . 1_445
C36 C37 Eu3 173.9(7) . 1_445
Cd3 C37 Eu3 0.0 1_445 1_445
C39 C38 C43 118.3(9) . .
C39 C38 C29 119.2(9) . .
C43 C38 C29 122.4(9) . .
C40 C39 C38 122.0(10) . .
C40 C39 H39 119.0 . .
C38 C39 H39 119.0 . .
C39 C40 C41 119.2(9) . .
C39 C40 H40 120.4 . .
C41 C40 H40 120.4 . .
C42 C41 C40 119.1(9) . .
C42 C41 C44 121.0(10) . .
C40 C41 C44 119.8(9) . .
C43 C42 C41 120.1(10) . .
C43 C42 H42 119.9 . .
C41 C42 H42 119.9 . .
C42 C43 C38 121.1(10) . .
C42 C43 H43 119.4 . .
C38 C43 H43 119.4 . .
O4 C44 O3 123.4(9) . .
O4 C44 C41 118.9(10) . .
O3 C44 C41 117.7(10) . .
O4 C44 Cd3 65.4(5) . 1_545
O3 C44 Cd3 58.0(5) . 1_545
C41 C44 Cd3 175.6(8) . 1_545
O4 C44 Eu3 65.4(5) . 1_545
O3 C44 Eu3 58.0(5) . 1_545
C41 C44 Eu3 175.6(8) . 1_545
Cd3 C44 Eu3 0.0 1_545 1_545
O8 C45 O7 123.3(11) . .
O8 C45 C46 119.4(9) . .
O7 C45 C46 117.2(10) . .
O8 C45 Cd2 62.5(6) . 1_655
O7 C45 Cd2 61.2(6) . 1_655
C46 C45 Cd2 174.9(7) . 1_655
O8 C45 Eu2 62.5(6) . 1_655
O7 C45 Eu2 61.2(6) . 1_655
C46 C45 Eu2 174.9(7) . 1_655
Cd2 C45 Eu2 0.0 1_655 1_655
C51 C46 C47 118.8(10) . .
C51 C46 C45 121.7(10) . .
C47 C46 C45 119.5(9) . .
C46 C47 C48 120.3(10) . .
C46 C47 H47 119.9 . .
C48 C47 H47 119.9 . .
C49 C48 C47 119.8(11) . .
C49 C48 H48 120.1 . .
C47 C48 H48 120.1 . .
C48 C49 C50 120.3(10) . .
C48 C49 C52 118.4(10) . .
C50 C49 C52 121.1(9) . .
C51 C50 C49 118.4(11) . .
C51 C50 H50 120.8 . .
C49 C50 H50 120.8 . .
C50 C51 C46 122.2(11) . .
C50 C51 H51 118.9 . .
C46 C51 H51 118.9 . .
C53 C52 C57 116.9(10) . .
C53 C52 C49 117.5(9) . .
C57 C52 C49 125.5(9) . .
C52 C53 C54 124.0(10) . .
C52 C53 H53 118.0 . .
C54 C53 H53 118.0 . .
C53 C54 C55 116.7(9) . .
C53 C54 C60 119.3(9) . .
C55 C54 C60 123.9(10) . .
O26 C55 C56 118.2(9) . .
O26 C55 C54 121.3(9) . .
C56 C55 C54 120.5(10) . .
C57 C56 C55 119.9(10) . .
C57 C56 C68 120.3(10) . .
C55 C56 C68 119.8(10) . .
C56 C57 O27 117.5(10) . .
C56 C57 C52 122.0(10) . .
O27 C57 C52 120.4(11) . .
O27 C58 H58A 109.5 . .
O27 C58 H58B 109.5 . .
H58A C58 H58B 109.5 . .
O27 C58 H58C 109.5 . .
H58A C58 H58C 109.5 . .
H58B C58 H58C 109.5 . .
O26 C59 H59A 109.5 . .
O26 C59 H59B 109.5 . .
H59A C59 H59B 109.5 . .
O26 C59 H59C 109.5 . .
H59A C59 H59C 109.5 . .
H59B C59 H59C 109.5 . .
C65 C60 C61 118.3(9) . .
C65 C60 C54 123.3(9) . .
C61 C60 C54 118.4(9) . .
C62 C61 C60 119.1(10) . .
C62 C61 H61 120.4 . .
C60 C61 H61 120.4 . .
C61 C62 C63 122.5(10) . .
C61 C62 H62 118.8 . .
C63 C62 H62 118.8 . .
C62 C63 C64 118.6(9) . .
C62 C63 C88 120.8(9) . .
C64 C63 C88 120.5(10) . .
C65 C64 C63 119.9(10) . .
C65 C64 H64 120.0 . .
C63 C64 H64 120.0 . .
C64 C65 C60 121.4(10) . .
C64 C65 H65 119.3 . .
C60 C65 H65 119.3 . .
O14 C88 O13 123.9(10) . .
O14 C88 C63 119.1(10) . .
O13 C88 C63 117.0(10) . .
O14 C88 Eu2 66.0(6) . .
O13 C88 Eu2 58.0(5) . .
C63 C88 Eu2 173.7(8) . .
O24 C66 H66A 109.5 . .
O24 C66 H66B 109.5 . .
H66A C66 H66B 109.5 . .
O24 C66 H66C 109.5 . .
H66A C66 H66C 109.5 . .
H66B C66 H66C 109.5 . .
O25 C67 H67A 109.5 . .
O25 C67 H67B 109.5 . .
H67A C67 H67B 109.5 . .
O25 C67 H67C 109.5 . .
H67A C67 H67C 109.5 . .
H67B C67 H67C 109.5 . .
C73 C68 C69 119.0(9) . .
C73 C68 C56 121.3(9) . .
C69 C68 C56 119.6(9) . .
O24 C69 C68 118.0(9) . .
O24 C69 C70 119.3(9) . .
C68 C69 C70 122.7(9) . .
C71 C70 C69 116.5(11) . .
C71 C70 C81 120.1(10) . .
C69 C70 C81 123.3(9) . .
C70 C71 C72 122.9(10) . .
C70 C71 H71 118.5 . .
C72 C71 H71 118.5 . .
C73 C72 C71 118.2(9) . .
C73 C72 C74 122.8(10) . .
C71 C72 C74 119.0(10) . .
O25 C73 C68 119.9(9) . .
O25 C73 C72 119.4(9) . .
C68 C73 C72 120.7(10) . .
C74 C75 C76 118.1(15) . .
C74 C75 H75 121.0 . .
C76 C75 H75 121.0 . .
C77 C76 C75 122.4(14) . .
C77 C76 H76 118.8 . .
C75 C76 H76 118.8 . .
C77 C78 C79 121.4(12) . .
C77 C78 H78 119.3 . .
C79 C78 H78 119.3 . .
C74 C79 C78 123.0(12) . .
C74 C79 H79 118.5 . .
C78 C79 H79 118.5 . .
O16 C80 O15 127.3(10) . .
O16 C80 C77 116.8(11) . .
O15 C80 C77 115.9(10) . .
O16 C80 Eu3 88.8(7) . 2_556
O15 C80 Eu3 38.5(5) . 2_556
C77 C80 Eu3 154.4(8) . 2_556
C82 C81 C86 117.8(11) . .
C82 C81 C70 123.1(11) . .
C86 C81 C70 119.0(10) . .
C81 C82 C83 121.2(11) . .
C81 C82 H82 119.4 . .
C83 C82 H82 119.4 . .
C84 C83 C82 122.6(12) . .
C84 C83 H83 118.7 . .
C82 C83 H83 118.7 . .
C83 C84 C85 118.5(12) . .
C83 C84 C87 123.0(10) . .
C85 C84 C87 118.3(10) . .
C84 C85 C86 121.1(11) . .
C84 C85 H85 119.4 . .
C86 C85 H85 119.4 . .
C85 C86 C81 118.3(11) . .
C85 C86 H86 120.8 . .
C81 C86 H86 120.8 . .
O12 C87 O11 125.9(8) . .
O12 C87 C84 117.1(8) . .
O11 C87 C84 114.9(8) . .
O12 C87 Eu2 33.0(4) . 1_545
O11 C87 Eu2 93.2(5) . 1_545
C84 C87 Eu2 149.5(6) . 1_545
N2 C9S H9SA 109.5 . .
N2 C9S H9SB 109.5 . .
H9SA C9S H9SB 109.5 . .
N2 C9S H9SC 109.5 . .
H9SA C9S H9SC 109.5 . .
H9SB C9S H9SC 109.5 . .
C1S N1 C3S 125.9(16) . .
C1S N1 C2S 118.9(17) . .
C3S N1 C2S 114.8(17) . .
C8S N2 C7S 122(3) . .
C8S N2 C9S 112.7(19) . .
C7S N2 C9S 125(2) . .
N2 C7S H7SA 109.5 . .
N2 C7S H7SB 109.5 . .
H7SA C7S H7SB 109.5 . .
N2 C7S H7SC 109.5 . .
H7SA C7S H7SC 109.5 . .
H7SB C7S H7SC 109.5 . .
C5S N3 C4S 117(2) . .
C5S N3 C6S 118(2) . .
C4S N3 C6S 125.4(19) . .
C1 O1 Eu1 151.9(7) . .
C1 O1 Eu3 79.7(6) . .
Eu1 O1 Eu3 94.7(2) . .
C44 O3 Cd3 93.9(6) . 1_545
C44 O3 Eu3 93.9(6) . 1_545
Cd3 O3 Eu3 0.0 1_545 1_545
C44 O4 Cd3 86.9(6) . 1_545
C44 O4 Eu3 86.9(6) . 1_545
Cd3 O4 Eu3 0.0 1_545 1_545
C37 O5 Cd3 90.6(6) . 1_445
C37 O5 Eu3 90.6(6) . 1_445
Cd3 O5 Eu3 0.0 1_445 1_445
C37 O6 Cd3 91.3(6) . 1_445
C37 O6 Eu3 91.3(6) . 1_445
Cd3 O6 Eu3 0.0 1_445 1_445
C37 O6 Eu1 144.2(6) . 1_445
Cd3 O6 Eu1 108.4(3) 1_445 1_445
Eu3 O6 Eu1 108.4(3) 1_445 1_445
C37 O6 Cd1 144.2(6) . 1_445
Cd3 O6 Cd1 108.4(3) 1_445 1_445
Eu3 O6 Cd1 108.4(3) 1_445 1_445
Eu1 O6 Cd1 0.00(4) 1_445 1_445
C45 O7 Cd2 90.5(7) . 1_655
C45 O7 Eu2 90.5(7) . 1_655
Cd2 O7 Eu2 0.0 1_655 1_655
C45 O7 Eu1 132.2(6) . .
Cd2 O7 Eu1 106.5(3) 1_655 .
Eu2 O7 Eu1 106.5(3) 1_655 .
C45 O8 Cd2 89.9(6) . 1_655
C45 O8 Eu2 89.9(6) . 1_655
Cd2 O8 Eu2 0.0 1_655 1_655
C20 O9 Cd1 157.3(7) . 2
C20 O9 Eu1 157.3(7) . 2
Cd1 O9 Eu1 0.0 2 2
C20 O9 Eu2 75.8(6) . 2_455
Cd1 O9 Eu2 90.4(2) 2 2_455
Eu1 O9 Eu2 90.4(2) 2 2_455
C20 O10 Cd2 112.9(7) . 2_455
C20 O10 Eu2 112.9(7) . 2_455
Cd2 O10 Eu2 0.0 2_455 2_455
C87 O11 Cd1 143.2(5) . 1_445
C87 O11 Eu1 143.2(5) . 1_445
Cd1 O11 Eu1 0.0 1_445 1_445
C87 O12 Cd2 130.2(6) . 1_545
C87 O12 Eu2 130.2(6) . 1_545
Cd2 O12 Eu2 0.0 1_545 1_545
C88 O13 Eu2 93.9(7) . .
C88 O14 Eu2 86.2(6) . .
C80 O15 Cd3 120.3(7) . 2_556
C80 O15 Eu3 120.3(7) . 2_556
Cd3 O15 Eu3 0.0 2_556 2_556
C80 O16 Cd1 151.3(7) . 2_556
C80 O16 Eu1 151.3(7) . 2_556
Cd1 O16 Eu1 0.0 2_556 2_556
C1S O17 Eu1 131.5(11) . .
C8S O18 Eu1 130.4(10) . .
C26 O20 C23 112.6(8) . .
C30 O21 C24 115.5(8) . .
C21 O22 C11 123.2(10) . .
C13 O23 C22 114.1(8) . .
C69 O24 C66 113.2(9) . .
C73 O25 C67 113.7(13) . .
C55 O26 C59 117.0(10) . .
C57 O27 C58 112.1(9) . .
C33 C36 C35 120.1(10) . .
C33 C36 C37 119.3(9) . .
C35 C36 C37 120.5(10) . .
C4 C5 C6 118.4(10) . .
C4 C5 C8 120.8(9) . .
C6 C5 C8 120.5(9) . .
C32 C31 C34 119.8(10) . .
C32 C31 C27 121.1(10) . .
C34 C31 C27 118.8(9) . .
C7 C2 C3 119.1(10) . .
C7 C2 C1 121.8(11) . .
C3 C2 C1 119.1(10) . .
C79 C74 C75 117.2(12) . .
C79 C74 C72 123.9(11) . .
C75 C74 C72 118.2(12) . .
C78 C77 C76 116.5(11) . .
C78 C77 C80 122.5(11) . .
C76 C77 C80 120.4(10) . .
C1 O2 Eu3 111.5(7) . .
O2 C1 O1 120.2(10) . .
O2 C1 C2 118.5(12) . .
O1 C1 C2 121.3(11) . .
O2 C1 Eu3 45.0(5) . .
O1 C1 Eu3 75.2(6) . .
C2 C1 Eu3 163.5(9) . .
O1 Eu1 O9 145.1(3) . 2
O1 Eu1 O6 81.0(2) . 1_665
O9 Eu1 O6 105.3(2) 2 1_665
O1 Eu1 O16 69.8(3) . 2_556
O9 Eu1 O16 144.9(3) 2 2_556
O6 Eu1 O16 77.6(2) 1_665 2_556
O1 Eu1 O11 142.7(2) . 1_665
O9 Eu1 O11 71.7(2) 2 1_665
O6 Eu1 O11 82.3(2) 1_665 1_665
O16 Eu1 O11 74.1(3) 2_556 1_665
O1 Eu1 O7 102.6(2) . .
O9 Eu1 O7 86.3(2) 2 .
O6 Eu1 O7 154.6(2) 1_665 .
O16 Eu1 O7 80.2(2) 2_556 .
O11 Eu1 O7 80.0(2) 1_665 .
O1 Eu1 O18 76.7(3) . .
O9 Eu1 O18 74.0(3) 2 .
O6 Eu1 O18 69.1(3) 1_665 .
O16 Eu1 O18 135.7(3) 2_556 .
O11 Eu1 O18 126.8(3) 1_665 .
O7 Eu1 O18 136.3(3) . .
O1 Eu1 O17 78.3(3) . .
O9 Eu1 O17 73.4(3) 2 .
O6 Eu1 O17 135.2(2) 1_665 .
O16 Eu1 O17 129.4(3) 2_556 .
O11 Eu1 O17 134.5(2) 1_665 .
O7 Eu1 O17 69.5(2) . .
O18 Eu1 O17 67.7(3) . .
O1 Eu1 Cd2 136.21(18) . 1_655
O9 Eu1 Cd2 51.46(17) 2 1_655
O6 Eu1 Cd2 141.96(16) 1_665 1_655
O16 Eu1 Cd2 104.86(18) 2_556 1_655
O11 Eu1 Cd2 62.81(15) 1_665 1_655
O7 Eu1 Cd2 36.28(17) . 1_655
O18 Eu1 Cd2 119.4(2) . 1_655
O17 Eu1 Cd2 72.82(19) . 1_655
O1 Eu1 Eu2 136.21(18) . 1_655
O9 Eu1 Eu2 51.46(17) 2 1_655
O6 Eu1 Eu2 141.96(16) 1_665 1_655
O16 Eu1 Eu2 104.86(18) 2_556 1_655
O11 Eu1 Eu2 62.81(15) 1_665 1_655
O7 Eu1 Eu2 36.28(17) . 1_655
O18 Eu1 Eu2 119.4(2) . 1_655
O17 Eu1 Eu2 72.82(19) . 1_655
Cd2 Eu1 Eu2 0.0 1_655 1_655
O1 Eu1 Eu3 48.56(18) . .
O9 Eu1 Eu3 139.43(17) 2 .
O6 Eu1 Eu3 35.56(17) 1_665 .
O16 Eu1 Eu3 57.13(18) 2_556 .
O11 Eu1 Eu3 102.81(15) 1_665 .
O7 Eu1 Eu3 133.39(17) . .
O18 Eu1 Eu3 79.0(2) . .
O17 Eu1 Eu3 122.7(2) . .
Cd2 Eu1 Eu3 160.81(2) 1_655 .
Eu2 Eu1 Eu3 160.81(2) 1_655 .
O10 Eu2 O12 99.7(3) 2_455 1_565
O10 Eu2 O13 89.6(3) 2_455 .
O12 Eu2 O13 103.9(3) 1_565 .
O10 Eu2 O7 113.3(3) 2_455 1_455
O12 Eu2 O7 93.5(3) 1_565 1_455
O13 Eu2 O7 148.6(2) . 1_455
O10 Eu2 O8 103.7(3) 2_455 1_455
O12 Eu2 O8 146.9(3) 1_565 1_455
O13 Eu2 O8 99.4(3) . 1_455
O7 Eu2 O8 55.7(2) 1_455 1_455
O10 Eu2 O14 145.2(3) 2_455 .
O12 Eu2 O14 91.6(3) 1_565 .
O13 Eu2 O14 55.8(3) . .
O7 Eu2 O14 98.5(2) 1_455 .
O8 Eu2 O14 82.3(3) 1_455 .
O10 Eu2 C88 117.5(3) 2_455 .
O12 Eu2 C88 99.6(3) 1_565 .
O13 Eu2 C88 28.1(3) . .
O7 Eu2 C88 124.0(3) 1_455 .
O8 Eu2 C88 90.0(3) 1_455 .
O14 Eu2 C88 27.7(3) . .
O10 Eu2 C45 112.6(3) 2_455 1_455
O12 Eu2 C45 120.4(3) 1_565 1_455
O13 Eu2 C45 124.1(3) . 1_455
O7 Eu2 C45 28.2(3) 1_455 1_455
O8 Eu2 C45 27.6(3) 1_455 1_455
O14 Eu2 C45 88.7(3) . 1_455
C88 Eu2 C45 106.9(3) . 1_455
O10 Eu2 C20 23.0(3) 2_455 2_455
O12 Eu2 C20 86.4(3) 1_565 2_455
O13 Eu2 C20 111.1(3) . 2_455
O7 Eu2 C20 95.7(3) 1_455 2_455
O8 Eu2 C20 106.9(3) 1_455 2_455
O14 Eu2 C20 165.7(3) . 2_455
C88 Eu2 C20 139.0(4) . 2_455
C45 Eu2 C20 104.5(3) 1_455 2_455
O10 Eu2 O9 47.7(2) 2_455 2_455
O12 Eu2 O9 76.1(2) 1_565 2_455
O13 Eu2 O9 135.2(2) . 2_455
O7 Eu2 O9 74.0(2) 1_455 2_455
O8 Eu2 O9 103.2(2) 1_455 2_455
O14 Eu2 O9 164.9(2) . 2_455
C88 Eu2 O9 161.9(3) . 2_455
C45 Eu2 O9 90.1(3) 1_455 2_455
C20 Eu2 O9 24.8(2) 2_455 2_455
O10 Eu2 C87 96.4(2) 2_455 1_565
O12 Eu2 C87 16.7(2) 1_565 1_565
O13 Eu2 C87 120.4(2) . 1_565
O7 Eu2 C87 79.7(2) 1_455 1_565
O8 Eu2 C87 135.3(2) 1_455 1_565
O14 Eu2 C87 103.0(2) . 1_565
C88 Eu2 C87 115.3(3) . 1_565
C45 Eu2 C87 107.7(3) 1_455 1_565
C20 Eu2 C87 78.4(3) 2_455 1_565
O9 Eu2 C87 63.2(2) 2_455 1_565
O10 Eu2 Cd1 83.7(2) 2_455 1_455
O12 Eu2 Cd1 76.54(19) 1_565 1_455
O13 Eu2 Cd1 173.16(19) . 1_455
O7 Eu2 Cd1 37.18(15) 1_455 1_455
O8 Eu2 Cd1 83.07(18) 1_455 1_455
O14 Eu2 Cd1 131.1(2) . 1_455
C88 Eu2 Cd1 158.8(3) . 1_455
C45 Eu2 Cd1 60.0(2) 1_455 1_455
C20 Eu2 Cd1 62.1(2) 2_455 1_455
O9 Eu2 Cd1 38.10(16) 2_455 1_455
C87 Eu2 Cd1 59.81(14) 1_565 1_455
O15 Eu3 O2 103.9(3) 2_556 .
O15 Eu3 O3 106.9(3) 2_556 1_565
O2 Eu3 O3 91.3(3) . 1_565
O15 Eu3 O6 102.2(3) 2_556 1_665
O2 Eu3 O6 105.2(3) . 1_665
O3 Eu3 O6 141.8(3) 1_565 1_665
O15 Eu3 O5 97.9(3) 2_556 1_665
O2 Eu3 O5 153.5(3) . 1_665
O3 Eu3 O5 96.7(3) 1_565 1_665
O6 Eu3 O5 54.7(2) 1_665 1_665
O15 Eu3 O4 162.0(3) 2_556 1_565
O2 Eu3 O4 82.9(3) . 1_565
O3 Eu3 O4 55.8(3) 1_565 1_565
O6 Eu3 O4 91.8(2) 1_665 1_565
O5 Eu3 O4 80.8(3) 1_665 1_565
O15 Eu3 C44 134.8(3) 2_556 1_565
O2 Eu3 C44 86.7(3) . 1_565
O3 Eu3 C44 28.1(3) 1_565 1_565
O6 Eu3 C44 117.4(3) 1_665 1_565
O5 Eu3 C44 88.6(3) 1_665 1_565
O4 Eu3 C44 27.7(3) 1_565 1_565
O15 Eu3 C37 102.4(3) 2_556 1_665
O2 Eu3 C37 130.6(3) . 1_665
O3 Eu3 C37 119.5(3) 1_565 1_665
O6 Eu3 C37 27.9(3) 1_665 1_665
O5 Eu3 C37 26.9(3) 1_665 1_665
O4 Eu3 C37 84.7(3) 1_565 1_665
C44 Eu3 C37 103.0(3) 1_565 1_665
O15 Eu3 O1 79.5(3) 2_556 .
O2 Eu3 O1 48.6(2) . .
O3 Eu3 O1 138.9(2) 1_565 .
O6 Eu3 O1 70.2(2) 1_665 .
O5 Eu3 O1 123.1(2) 1_665 .
O4 Eu3 O1 116.3(2) 1_565 .
C44 Eu3 O1 132.5(3) 1_565 .
C37 Eu3 O1 97.5(3) 1_665 .
O15 Eu3 C1 91.9(3) 2_556 .
O2 Eu3 C1 23.5(3) . .
O3 Eu3 C1 114.3(3) 1_565 .
O6 Eu3 C1 88.5(3) 1_665 .
O5 Eu3 C1 143.1(3) 1_665 .
O4 Eu3 C1 99.8(3) 1_565 .
C44 Eu3 C1 109.2(3) 1_565 .
C37 Eu3 C1 116.2(4) 1_665 .
O1 Eu3 C1 25.1(3) . .
O15 Eu3 C80 21.2(3) 2_556 2_556
O2 Eu3 C80 101.2(3) . 2_556
O3 Eu3 C80 128.1(3) 1_565 2_556
O6 Eu3 C80 82.7(3) 1_665 2_556
O5 Eu3 C80 93.6(3) 1_665 2_556
O4 Eu3 C80 173.8(3) 1_565 2_556
C44 Eu3 C80 156.0(3) 1_565 2_556
C37 Eu3 C80 89.1(3) 1_665 2_556
O1 Eu3 C80 64.5(3) . 2_556
C1 Eu3 C80 82.9(3) . 2_556

loop_
_geom_bond_atom_site_label_1
_geom_bond_atom_site_label_2
_geom_bond_distance
_geom_bond_site_symmetry_2
C1S O17 1.19(2) .
C1S N1 1.44(2) .
C1S H1S 0.9300 .
C2S N1 1.53(2) .
C2S H2SA 0.9600 .
C2S H2SB 0.9600 .
C2S H2SC 0.9600 .
C3 C4 1.372(15) .
C3 C2 1.407(16) .
C3 H3 0.9300 .
C3S N1 1.48(2) .
C3S H3SA 0.9600 .
C3S H3SB 0.9600 .
C3S H3SC 0.9600 .
C4 C5 1.356(14) .
C4 H4 0.9300 .
C4S N3 1.42(3) .
C4S H4SA 0.9600 .
C4S H4SB 0.9600 .
C4S H4SC 0.9600 .
C5S O19 1.25(2) .
C5S N3 1.31(3) .
C5S H5S 0.9300 .
C6 C7 1.353(15) .
C6 C5 1.364(14) .
C6 H6 0.9300 .
C6S N3 1.50(3) .
C6S H6SA 0.9600 .
C6S H6SB 0.9600 .
C6S H6SC 0.9600 .
C7 C2 1.389(14) .
C7 H7 0.9300 .
C8 C9 1.370(13) .
C8 C13 1.394(13) .
C8 C5 1.519(14) .
C9 C10 1.386(14) .
C9 H9 0.9300 .
C10 C11 1.362(13) .
C10 C14 1.499(14) .
C11 O22 1.368(12) .
C11 C12 1.384(13) .
C12 C13 1.395(13) .
C12 C25 1.497(13) .
C13 O23 1.363(11) .
C14 C15 1.387(15) .
C14 C19 1.389(15) .
C15 C16 1.421(16) .
C15 H15 0.9300 .
C16 C17 1.362(16) .
C16 H16 0.9300 .
C17 C18 1.351(14) .
C17 C20 1.471(14) .
C18 C19 1.399(15) .
C18 H18 0.9300 .
C19 H19 0.9300 .
C20 O10 1.249(12) .
C20 O9 1.274(12) .
C20 Eu2 2.939(10) 2_455
C21 O22 1.333(17) .
C21 H21A 0.9600 .
C21 H21B 0.9600 .
C21 H21C 0.9600 .
C22 O23 1.401(13) .
C22 H22A 0.9600 .
C22 H22B 0.9600 .
C22 H22C 0.9600 .
C23 O20 1.462(13) .
C23 H23A 0.9600 .
C23 H23B 0.9600 .
C23 H23C 0.9600 .
C24 O21 1.421(13) .
C24 H24A 0.9600 .
C24 H24B 0.9600 .
C24 H24C 0.9600 .
C25 C26 1.391(14) .
C25 C30 1.400(13) .
C26 C27 1.372(13) .
C26 O20 1.384(11) .
C27 C28 1.397(14) .
C27 C31 1.492(14) .
C28 C29 1.372(14) .
C28 H28 0.9300 .
C29 C30 1.399(14) .
C29 C38 1.489(13) .
C30 O21 1.386(12) .
C32 C31 1.362(14) .
C32 C33 1.393(15) .
C32 H32 0.9300 .
C8S O18 1.25(2) .
C8S N2 1.31(2) .
C8S H8S 0.9300 .
C33 C36 1.357(14) .
C33 H33 0.9300 .
C35 C36 1.394(14) .
C35 C34 1.415(15) .
C35 H35 0.9300 .
C34 C31 1.381(14) .
C34 H34 0.9300 .
C37 O5 1.219(11) .
C37 O6 1.263(12) .
C37 C36 1.524(15) .
C37 Cd3 2.697(10) 1_445
C37 Eu3 2.697(10) 1_445
C38 C39 1.375(13) .
C38 C43 1.376(14) .
C39 C40 1.356(13) .
C39 H39 0.9300 .
C40 C41 1.404(14) .
C40 H40 0.9300 .
C41 C42 1.376(14) .
C41 C44 1.511(14) .
C42 C43 1.367(14) .
C42 H42 0.9300 .
C43 H43 0.9300 .
C44 O4 1.240(12) .
C44 O3 1.258(12) .
C44 Cd3 2.665(10) 1_545
C44 Eu3 2.665(10) 1_545
C45 O8 1.243(13) .
C45 O7 1.269(12) .
C45 C46 1.514(16) .
C45 Cd2 2.682(12) 1_655
C45 Eu2 2.682(12) 1_655
C46 C51 1.377(15) .
C46 C47 1.382(14) .
C47 C48 1.386(15) .
C47 H47 0.9300 .
C48 C49 1.365(15) .
C48 H48 0.9300 .
C49 C50 1.410(15) .
C49 C52 1.510(15) .
C50 C51 1.355(16) .
C50 H50 0.9300 .
C51 H51 0.9300 .
C52 C53 1.374(14) .
C52 C57 1.401(15) .
C53 C54 1.394(15) .
C53 H53 0.9300 .
C54 C55 1.407(14) .
C54 C60 1.471(14) .
C55 O26 1.364(12) .
C55 C56 1.401(14) .
C56 C57 1.359(16) .
C56 C68 1.494(14) .
C57 O27 1.399(12) .
C58 O27 1.493(15) .
C58 H58A 0.9600 .
C58 H58B 0.9600 .
C58 H58C 0.9600 .
C59 O26 1.438(18) .
C59 H59A 0.9600 .
C59 H59B 0.9600 .
C59 H59C 0.9600 .
C60 C65 1.379(15) .
C60 C61 1.413(14) .
C61 C62 1.364(14) .
C61 H61 0.9300 .
C62 C63 1.367(15) .
C62 H62 0.9300 .
C63 C64 1.392(14) .
C63 C88 1.526(14) .
C64 C65 1.373(14) .
C64 H64 0.9300 .
C65 H65 0.9300 .
C88 O14 1.233(13) .
C88 O13 1.247(13) .
C88 Eu2 2.645(11) .
C66 O24 1.468(16) .
C66 H66A 0.9600 .
C66 H66B 0.9600 .
C66 H66C 0.9600 .
C67 O25 1.41(2) .
C67 H67A 0.9600 .
C67 H67B 0.9600 .
C67 H67C 0.9600 .
C68 C73 1.383(14) .
C68 C69 1.393(14) .
C69 O24 1.388(12) .
C69 C70 1.403(15) .
C70 C71 1.385(15) .
C70 C81 1.450(16) .
C71 C72 1.404(15) .
C71 H71 0.9300 .
C72 C73 1.404(15) .
C72 C74 1.495(15) .
C73 O25 1.364(13) .
C75 C74 1.341(19) .
C75 C76 1.43(2) .
C75 H75 0.9300 .
C76 C77 1.338(18) .
C76 H76 0.9300 .
C78 C77 1.322(15) .
C78 C79 1.370(17) .
C78 H78 0.9300 .
C79 C74 1.336(17) .
C79 H79 0.9300 .
C80 O16 1.232(13) .
C80 O15 1.268(13) .
C80 C77 1.496(15) .
C80 Eu3 3.025(12) 2_556
C81 C82 1.373(17) .
C81 C86 1.433(16) .
C82 C83 1.383(17) .
C82 H82 0.9300 .
C83 C84 1.347(16) .
C83 H83 0.9300 .
C84 C85 1.379(16) .
C84 C87 1.512(14) .
C85 C86 1.425(16) .
C85 H85 0.9300 .
C86 H86 0.9300 .
C87 O12 1.181(10) .
C87 O11 1.286(10) .
C87 Eu2 3.132(8) 1_545
C9S N2 1.72(3) .
C9S H9SA 0.9600 .
C9S H9SB 0.9600 .
C9S H9SC 0.9600 .
N2 C7S 1.48(3) .
C7S H7SA 0.9600 .
C7S H7SB 0.9600 .
C7S H7SC 0.9600 .
O1 C1 1.268(14) .
O1 Eu1 2.309(7) .
O1 Eu3 2.891(7) .
O3 Cd3 2.265(6) 1_545
O3 Eu3 2.265(6) 1_545
O4 Cd3 2.427(7) 1_545
O4 Eu3 2.427(7) 1_545
O5 Cd3 2.393(7) 1_445
O5 Eu3 2.393(7) 1_445
O6 Cd3 2.355(7) 1_445
O6 Eu3 2.355(7) 1_445
O6 Eu1 2.383(7) 1_445
O6 Cd1 2.383(7) 1_445
O7 Cd2 2.351(7) 1_655
O7 Eu2 2.351(7) 1_655
O7 Eu1 2.401(6) .
O8 Cd2 2.378(8) 1_655
O8 Eu2 2.378(8) 1_655
O9 Cd1 2.350(8) 2
O9 Eu1 2.350(8) 2
O9 Eu2 2.979(7) 2_455
O10 Cd2 2.218(7) 2_455
O10 Eu2 2.218(7) 2_455
O11 Cd1 2.395(7) 1_445
O11 Eu1 2.395(7) 1_445
O12 Cd2 2.236(7) 1_545
O12 Eu2 2.236(7) 1_545
O13 Eu2 2.248(7) .
O14 Eu2 2.422(7) .
O15 Cd3 2.181(7) 2_556
O15 Eu3 2.181(7) 2_556
O16 Cd1 2.388(8) 2_556
O16 Eu1 2.388(8) 2_556
O17 Eu1 2.491(8) .
O18 Eu1 2.487(8) .
C2 C1 1.492(16) .
O2 C1 1.260(13) .
O2 Eu3 2.237(8) .
C1 Eu3 2.942(11) .
Eu1 O9 2.350(8) 2
Eu1 O6 2.383(7) 1_665
Eu1 O16 2.388(8) 2_556
Eu1 O11 2.395(7) 1_665
Eu1 Cd2 3.8089(10) 1_655
Eu1 Eu2 3.8089(10) 1_655
Eu1 Eu3 3.8433(10) .
Eu2 O10 2.218(7) 2_455
Eu2 O12 2.236(7) 1_565
Eu2 O7 2.351(7) 1_455
Eu2 O8 2.378(8) 1_455
Eu2 C45 2.682(12) 1_455
Eu2 C20 2.939(10) 2_455
Eu2 O9 2.979(7) 2_455
Eu2 C87 3.132(8) 1_565
Eu2 Cd1 3.8089(9) 1_455
Eu3 O15 2.180(7) 2_556
Eu3 O3 2.265(6) 1_565
Eu3 O6 2.355(7) 1_665
Eu3 O5 2.393(7) 1_665
Eu3 O4 2.427(7) 1_565
Eu3 C44 2.665(10) 1_565
Eu3 C37 2.697(10) 1_665
Eu3 C80 3.025(12) 2_556

loop_
_geom_torsion_atom_site_label_1
_geom_torsion_atom_site_label_2
_geom_torsion_atom_site_label_3
_geom_torsion_atom_site_label_4
_geom_torsion
_geom_torsion_site_symmetry_1
_geom_torsion_site_symmetry_4
C2 C3 C4 C5 3.8(18) . .
C5 C6 C7 C2 2.3(18) . .
C13 C8 C9 C10 -2.5(15) . .
C5 C8 C9 C10 171.2(9) . .
C8 C9 C10 C11 0.6(16) . .
C8 C9 C10 C14 -172.9(9) . .
C9 C10 C11 O22 177.5(9) . .
C14 C10 C11 O22 -9.5(16) . .
C9 C10 C11 C12 2.9(16) . .
C14 C10 C11 C12 175.9(10) . .
C10 C11 C12 C13 -4.4(15) . .
O22 C11 C12 C13 -178.9(9) . .
C10 C11 C12 C25 173.7(10) . .
O22 C11 C12 C25 -0.8(15) . .
C9 C8 C13 O23 -178.8(9) . .
C5 C8 C13 O23 8.0(15) . .
C9 C8 C13 C12 1.0(15) . .
C5 C8 C13 C12 -172.3(9) . .
C11 C12 C13 O23 -177.9(9) . .
C25 C12 C13 O23 3.9(13) . .
C11 C12 C13 C8 2.4(15) . .
C25 C12 C13 C8 -175.8(9) . .
C11 C10 C14 C15 130.9(12) . .
C9 C10 C14 C15 -56.0(14) . .
C11 C10 C14 C19 -54.3(15) . .
C9 C10 C14 C19 118.8(11) . .
C19 C14 C15 C16 -2.7(17) . .
C10 C14 C15 C16 172.1(10) . .
C14 C15 C16 C17 2.8(18) . .
C15 C16 C17 C18 -2.2(17) . .
C15 C16 C17 C20 -179.0(11) . .
C16 C17 C18 C19 1.6(17) . .
C20 C17 C18 C19 178.3(11) . .
C15 C14 C19 C18 2.2(17) . .
C10 C14 C19 C18 -172.6(10) . .
C17 C18 C19 C14 -1.6(18) . .
C18 C17 C20 O10 -177.0(10) . .
C16 C17 C20 O10 -0.2(15) . .
C18 C17 C20 O9 4.5(16) . .
C16 C17 C20 O9 -178.7(10) . .
C18 C17 C20 Eu2 153.7(19) . 2_455
C16 C17 C20 Eu2 -30(3) . 2_455
C11 C12 C25 C26 -85.3(13) . .
C13 C12 C25 C26 92.8(11) . .
C11 C12 C25 C30 98.2(12) . .
C13 C12 C25 C30 -83.6(12) . .
C30 C25 C26 C27 1.7(15) . .
C12 C25 C26 C27 -174.9(9) . .
C30 C25 C26 O20 175.4(8) . .
C12 C25 C26 O20 -1.2(13) . .
O20 C26 C27 C28 -177.6(9) . .
C25 C26 C27 C28 -4.2(15) . .
O20 C26 C27 C31 4.1(15) . .
C25 C26 C27 C31 177.5(9) . .
C26 C27 C28 C29 4.1(15) . .
C31 C27 C28 C29 -177.5(10) . .
C27 C28 C29 C30 -1.4(16) . .
C27 C28 C29 C38 174.3(9) . .
C28 C29 C30 O21 179.9(9) . .
C38 C29 C30 O21 4.4(15) . .
C28 C29 C30 C25 -1.3(15) . .
C38 C29 C30 C25 -176.8(9) . .
C26 C25 C30 O21 180.0(9) . .
C12 C25 C30 O21 -3.5(14) . .
C26 C25 C30 C29 1.2(15) . .
C12 C25 C30 C29 177.7(9) . .
C31 C32 C33 C36 -2.9(15) . .
C36 C35 C34 C31 -2.0(14) . .
C28 C29 C38 C39 -41.6(14) . .
C30 C29 C38 C39 133.8(11) . .
C28 C29 C38 C43 134.3(11) . .
C30 C29 C38 C43 -50.3(15) . .
C43 C38 C39 C40 4.1(16) . .
C29 C38 C39 C40 -179.9(10) . .
C38 C39 C40 C41 -1.4(16) . .
C39 C40 C41 C42 -2.8(16) . .
C39 C40 C41 C44 -179.2(10) . .
C40 C41 C42 C43 4.1(16) . .
C44 C41 C42 C43 -179.4(10) . .
C41 C42 C43 C38 -1.4(16) . .
C39 C38 C43 C42 -2.7(16) . .
C29 C38 C43 C42 -178.6(10) . .
C42 C41 C44 O4 -8.9(15) . .
C40 C41 C44 O4 167.5(10) . .
C42 C41 C44 O3 171.7(10) . .
C40 C41 C44 O3 -11.9(15) . .
O8 C45 C46 C51 -11.1(14) . .
O7 C45 C46 C51 167.4(9) . .
O8 C45 C46 C47 167.2(9) . .
O7 C45 C46 C47 -14.3(13) . .
C51 C46 C47 C48 -2.5(14) . .
C45 C46 C47 C48 179.1(9) . .
C46 C47 C48 C49 -1.0(14) . .
C47 C48 C49 C50 4.5(15) . .
C47 C48 C49 C52 -171.2(9) . .
C48 C49 C50 C51 -4.4(15) . .
C52 C49 C50 C51 171.2(9) . .
C49 C50 C51 C46 0.7(16) . .
C47 C46 C51 C50 2.7(15) . .
C45 C46 C51 C50 -179.0(9) . .
C48 C49 C52 C53 46.6(14) . .
C50 C49 C52 C53 -129.0(10) . .
C48 C49 C52 C57 -135.0(11) . .
C50 C49 C52 C57 49.4(15) . .
C57 C52 C53 C54 -1.6(16) . .
C49 C52 C53 C54 176.9(10) . .
C52 C53 C54 C55 1.6(16) . .
C52 C53 C54 C60 -175.3(10) . .
C53 C54 C55 O26 179.1(9) . .
C60 C54 C55 O26 -4.1(16) . .
C53 C54 C55 C56 -1.5(15) . .
C60 C54 C55 C56 175.2(10) . .
O26 C55 C56 C57 -179.2(10) . .
C54 C55 C56 C57 1.4(16) . .
O26 C55 C56 C68 2.4(15) . .
C54 C55 C56 C68 -177.0(9) . .
C55 C56 C57 O27 -176.7(9) . .
C68 C56 C57 O27 1.7(15) . .
C55 C56 C57 C52 -1.4(16) . .
C68 C56 C57 C52 177.0(10) . .
C53 C52 C57 C56 1.5(16) . .
C49 C52 C57 C56 -176.9(10) . .
C53 C52 C57 O27 176.6(9) . .
C49 C52 C57 O27 -1.8(16) . .
C53 C54 C60 C65 -135.4(12) . .
C55 C54 C60 C65 48.0(16) . .
C53 C54 C60 C61 43.1(14) . .
C55 C54 C60 C61 -133.5(11) . .
C65 C60 C61 C62 -3.4(16) . .
C54 C60 C61 C62 178.0(10) . .
C60 C61 C62 C63 1.7(16) . .
C61 C62 C63 C64 0.2(16) . .
C61 C62 C63 C88 -177.4(10) . .
C62 C63 C64 C65 -0.4(17) . .
C88 C63 C64 C65 177.3(10) . .
C63 C64 C65 C60 -1.4(18) . .
C61 C60 C65 C64 3.3(17) . .
C54 C60 C65 C64 -178.2(11) . .
C62 C63 C88 O14 -171.7(10) . .
C64 C63 C88 O14 10.6(16) . .
C62 C63 C88 O13 8.6(15) . .
C64 C63 C88 O13 -169.1(10) . .
C57 C56 C68 C73 76.8(14) . .
C55 C56 C68 C73 -104.7(12) . .
C57 C56 C68 C69 -100.9(13) . .
C55 C56 C68 C69 77.5(14) . .
C73 C68 C69 O24 179.6(10) . .
C56 C68 C69 O24 -2.6(16) . .
C73 C68 C69 C70 -2.0(17) . .
C56 C68 C69 C70 175.8(11) . .
O24 C69 C70 C71 179.0(11) . .
C68 C69 C70 C71 0.7(18) . .
O24 C69 C70 C81 -4.4(19) . .
C68 C69 C70 C81 177.2(12) . .
C69 C70 C71 C72 1.2(19) . .
C81 C70 C71 C72 -175.4(12) . .
C70 C71 C72 C73 -1.7(19) . .
C70 C71 C72 C74 177.1(12) . .
C69 C68 C73 O25 178.7(10) . .
C56 C68 C73 O25 0.9(17) . .
C69 C68 C73 C72 1.5(17) . .
C56 C68 C73 C72 -176.3(11) . .
C71 C72 C73 O25 -176.9(11) . .
C74 C72 C73 O25 4.3(18) . .
C71 C72 C73 C68 0.3(18) . .
C74 C72 C73 C68 -178.5(11) . .
C74 C75 C76 C77 8(3) . .
C77 C78 C79 C74 5(3) . .
C71 C70 C81 C82 125.3(14) . .
C69 C70 C81 C82 -51(2) . .
C71 C70 C81 C86 -51.4(18) . .
C69 C70 C81 C86 132.2(13) . .
C86 C81 C82 C83 6(2) . .
C70 C81 C82 C83 -170.3(13) . .
C81 C82 C83 C84 -1(2) . .
C82 C83 C84 C85 -5(2) . .
C82 C83 C84 C87 -179.4(11) . .
C83 C84 C85 C86 6.6(18) . .
C87 C84 C85 C86 -179.1(10) . .
C84 C85 C86 C81 -1.4(18) . .
C82 C81 C86 C85 -5.0(18) . .
C70 C81 C86 C85 171.8(11) . .
C83 C84 C87 O12 169.3(11) . .
C85 C84 C87 O12 -4.7(14) . .
C83 C84 C87 O11 -26.5(14) . .
C85 C84 C87 O11 159.5(10) . .
C83 C84 C87 Eu2 178.5(9) . 1_545
C85 C84 C87 Eu2 4.5(19) . 1_545
O17 C1S N1 C3S 2(3) . .
O17 C1S N1 C2S 173.6(18) . .
O18 C8S N2 C7S 175(3) . .
O18 C8S N2 C9S 1(4) . .
O19 C5S N3 C4S -176(2) . .
O19 C5S N3 C6S 6(4) . .
O4 C44 O3 Cd3 -0.2(11) . 1_545
C41 C44 O3 Cd3 179.2(8) . 1_545
Eu3 C44 O3 Cd3 0.000(0) 1_545 1_545
O4 C44 O3 Eu3 -0.2(11) . 1_545
C41 C44 O3 Eu3 179.2(8) . 1_545
Cd3 C44 O3 Eu3 0.000(0) 1_545 1_545
O3 C44 O4 Cd3 0.1(10) . 1_545
C41 C44 O4 Cd3 -179.2(9) . 1_545
Eu3 C44 O4 Cd3 0.000(0) 1_545 1_545
O3 C44 O4 Eu3 0.1(10) . 1_545
C41 C44 O4 Eu3 -179.2(9) . 1_545
Cd3 C44 O4 Eu3 0.000(0) 1_545 1_545
O6 C37 O5 Cd3 -4.5(10) . 1_445
C36 C37 O5 Cd3 173.2(7) . 1_445
Eu3 C37 O5 Cd3 0.0 1_445 1_445
O6 C37 O5 Eu3 -4.5(10) . 1_445
C36 C37 O5 Eu3 173.2(7) . 1_445
Cd3 C37 O5 Eu3 0.0 1_445 1_445
O5 C37 O6 Cd3 4.6(10) . 1_445
C36 C37 O6 Cd3 -173.2(7) . 1_445
Eu3 C37 O6 Cd3 0.0 1_445 1_445
O5 C37 O6 Eu3 4.6(10) . 1_445
C36 C37 O6 Eu3 -173.2(7) . 1_445
Cd3 C37 O6 Eu3 0.0 1_445 1_445
O5 C37 O6 Eu1 -120.3(11) . 1_445
C36 C37 O6 Eu1 62.0(14) . 1_445
Cd3 C37 O6 Eu1 -124.9(11) 1_445 1_445
Eu3 C37 O6 Eu1 -124.9(11) 1_445 1_445
O5 C37 O6 Cd1 -120.3(11) . 1_445
C36 C37 O6 Cd1 62.0(14) . 1_445
Cd3 C37 O6 Cd1 -124.9(11) 1_445 1_445
Eu3 C37 O6 Cd1 -124.9(11) 1_445 1_445
O8 C45 O7 Cd2 -7.0(10) . 1_655
C46 C45 O7 Cd2 174.5(7) . 1_655
Eu2 C45 O7 Cd2 0.000(1) 1_655 1_655
O8 C45 O7 Eu2 -7.0(10) . 1_655
C46 C45 O7 Eu2 174.5(7) . 1_655
Cd2 C45 O7 Eu2 0.000(1) 1_655 1_655
O8 C45 O7 Eu1 106.1(11) . .
C46 C45 O7 Eu1 -72.4(12) . .
Cd2 C45 O7 Eu1 113.1(8) 1_655 .
Eu2 C45 O7 Eu1 113.1(8) 1_655 .
O7 C45 O8 Cd2 7.0(10) . 1_655
C46 C45 O8 Cd2 -174.6(8) . 1_655
Eu2 C45 O8 Cd2 0.000(1) 1_655 1_655
O7 C45 O8 Eu2 7.0(10) . 1_655
C46 C45 O8 Eu2 -174.6(8) . 1_655
Cd2 C45 O8 Eu2 0.000(1) 1_655 1_655
O10 C20 O9 Cd1 46(2) . 2
C17 C20 O9 Cd1 -135.3(14) . 2
Eu2 C20 O9 Cd1 54.2(17) 2_455 2
O10 C20 O9 Eu1 46(2) . 2
C17 C20 O9 Eu1 -135.3(14) . 2
Eu2 C20 O9 Eu1 54.2(17) 2_455 2
O10 C20 O9 Eu2 -8.0(9) . 2_455
C17 C20 O9 Eu2 170.4(10) . 2_455
O9 C20 O10 Cd2 11.4(13) . 2_455
C17 C20 O10 Cd2 -167.0(7) . 2_455
Eu2 C20 O10 Cd2 0.000(2) 2_455 2_455
O9 C20 O10 Eu2 11.4(13) . 2_455
C17 C20 O10 Eu2 -167.0(7) . 2_455
O12 C87 O11 Cd1 -18.7(14) . 1_445
C84 C87 O11 Cd1 178.7(7) . 1_445
Eu2 C87 O11 Cd1 -13.7(9) 1_545 1_445
O12 C87 O11 Eu1 -18.7(14) . 1_445
C84 C87 O11 Eu1 178.7(7) . 1_445
Eu2 C87 O11 Eu1 -13.7(9) 1_545 1_445
O11 C87 O12 Cd2 9.1(13) . 1_545
C84 C87 O12 Cd2 171.4(6) . 1_545
Eu2 C87 O12 Cd2 0.000(1) 1_545 1_545
O11 C87 O12 Eu2 9.1(13) . 1_545
C84 C87 O12 Eu2 171.4(6) . 1_545
O14 C88 O13 Eu2 -4.1(12) . .
C63 C88 O13 Eu2 175.6(8) . .
O13 C88 O14 Eu2 3.8(11) . .
C63 C88 O14 Eu2 -175.9(9) . .
O16 C80 O15 Cd3 -2.1(17) . 2_556
C77 C80 O15 Cd3 178.3(7) . 2_556
Eu3 C80 O15 Cd3 0.000(6) 2_556 2_556
O16 C80 O15 Eu3 -2.1(17) . 2_556
C77 C80 O15 Eu3 178.3(7) . 2_556
O15 C80 O16 Cd1 25(2) . 2_556
C77 C80 O16 Cd1 -155.1(11) . 2_556
Eu3 C80 O16 Cd1 24.0(16) 2_556 2_556
O15 C80 O16 Eu1 25(2) . 2_556
C77 C80 O16 Eu1 -155.1(11) . 2_556
Eu3 C80 O16 Eu1 24.0(16) 2_556 2_556
N1 C1S O17 Eu1 176.8(11) . .
N2 C8S O18 Eu1 -174.0(17) . .
C27 C26 O20 C23 -77.2(12) . .
C25 C26 O20 C23 109.1(10) . .
C29 C30 O21 C24 -75.7(12) . .
C25 C30 O21 C24 105.5(10) . .
C10 C11 O22 C21 121.7(13) . .
C12 C11 O22 C21 -63.7(15) . .
C8 C13 O23 C22 78.1(12) . .
C12 C13 O23 C22 -101.6(11) . .
C68 C69 O24 C66 92.1(12) . .
C70 C69 O24 C66 -86.3(13) . .
C68 C73 O25 C67 80.4(16) . .
C72 C73 O25 C67 -102.4(15) . .
C56 C55 O26 C59 -108.9(12) . .
C54 C55 O26 C59 70.5(14) . .
C56 C57 O27 C58 -115.7(11) . .
C52 C57 O27 C58 69.0(13) . .
C32 C33 C36 C35 4.2(14) . .
C32 C33 C36 C37 -172.7(8) . .
C34 C35 C36 C33 -1.8(14) . .
C34 C35 C36 C37 175.1(8) . .
O5 C37 C36 C33 -176.3(9) . .
O6 C37 C36 C33 1.6(13) . .
O5 C37 C36 C35 6.8(14) . .
O6 C37 C36 C35 -175.3(9) . .
C3 C4 C5 C6 2.8(17) . .
C3 C4 C5 C8 -172.1(10) . .
C7 C6 C5 C4 -6.0(17) . .
C7 C6 C5 C8 169.0(10) . .
C9 C8 C5 C4 45.9(14) . .
C13 C8 C5 C4 -140.8(11) . .
C9 C8 C5 C6 -129.0(11) . .
C13 C8 C5 C6 44.3(15) . .
C33 C32 C31 C34 -1.0(15) . .
C33 C32 C31 C27 172.9(9) . .
C35 C34 C31 C32 3.4(14) . .
C35 C34 C31 C27 -170.6(9) . .
C26 C27 C31 C32 131.6(11) . .
C28 C27 C31 C32 -46.7(14) . .
C26 C27 C31 C34 -54.5(14) . .
C28 C27 C31 C34 127.2(10) . .
C6 C7 C2 C3 4.5(17) . .
C6 C7 C2 C1 -173.5(11) . .
C4 C3 C2 C7 -7.4(17) . .
C4 C3 C2 C1 170.7(11) . .
C78 C79 C74 C75 6(2) . .
C78 C79 C74 C72 176.7(13) . .
C76 C75 C74 C79 -12(3) . .
C76 C75 C74 C72 176.8(16) . .
C73 C72 C74 C79 69.3(18) . .
C71 C72 C74 C79 -109.5(15) . .
C73 C72 C74 C75 -120.1(17) . .
C71 C72 C74 C75 61(2) . .
C79 C78 C77 C76 -9(2) . .
C79 C78 C77 C80 179.2(13) . .
C75 C76 C77 C78 2(3) . .
C75 C76 C77 C80 174.6(17) . .
O16 C80 C77 C78 -0.6(18) . .
O15 C80 C77 C78 179.0(12) . .
Eu3 C80 C77 C78 -178.5(14) 2_556 .
O16 C80 C77 C76 -172.3(14) . .
O15 C80 C77 C76 7.4(18) . .
Eu3 C80 C77 C76 10(3) 2_556 .
Eu3 O2 C1 O1 -2.0(13) . .
Eu3 O2 C1 C2 -179.2(8) . .
Eu1 O1 C1 O2 -79.0(19) . .
Eu3 O1 C1 O2 1.5(10) . .
Eu1 O1 C1 C2 98.0(16) . .
Eu3 O1 C1 C2 178.5(10) . .
Eu1 O1 C1 Eu3 -80.5(14) . .
C7 C2 C1 O2 -164.0(11) . .
C3 C2 C1 O2 18.0(17) . .
C7 C2 C1 O1 18.9(17) . .
C3 C2 C1 O1 -159.1(11) . .
C7 C2 C1 Eu3 -166(2) . .
C3 C2 C1 Eu3 16(3) . .
